data_1570111
loop_
_publ_author_name
'Fang, Jun-Jie'
'Liu, Zheng'
'Shen, Yang-Lin'
'Xie, Yun-Peng'
'Lu, Xing'

_publ_section_title
;
 Template-assisted synthesis of isomeric copper(i) clusters with tunable
 structures showing photophysical and electrochemical properties.
;
_journal_issue 44
_journal_name_full 'Chemical science'
_journal_page_first 12637
_journal_page_last 12644
_journal_paper_doi 10.1039/d3sc04682f
_journal_volume 14
_journal_year 2023
_chemical_formula_moiety 'C180 H288 Cu57 O42 P6 V6, 2(F)'
_chemical_formula_sum 'C180 H288 Cu57 F2 O42 P6 V6'
_chemical_formula_weight 7275.33
_space_group_crystal_system monoclinic
_space_group_IT_number 14
_space_group_name_Hall '-P 2yn'
_space_group_name_H-M_alt 'P 1 21/n 1'
_atom_sites_solution_hydrogens mixed
_atom_sites_solution_primary iterative
_audit_creation_date 2023-05-04
_audit_creation_method
;
Olex2 1.5
(compiled 2023.03.06 svn.rbb2c1857 for OlexSys, GUI svn.r6748)
;
_audit_update_record
;
2023-07-30 deposited with the CCDC.	2023-10-13 downloaded from the CCDC.
;
_cell_angle_alpha 90
_cell_angle_beta 95.1590(10)
_cell_angle_gamma 90
_cell_formula_units_Z 2
_cell_length_a 20.0446(6)
_cell_length_b 19.6458(6)
_cell_length_c 33.3122(10)
_cell_measurement_reflns_used 9832
_cell_measurement_temperature 100
_cell_measurement_theta_max 26.97
_cell_measurement_theta_min 2.82
_cell_volume 13064.9(7)
_computing_cell_refinement 'SAINT V8.40B (?, 2016)'
_computing_data_reduction 'SAINT V8.40B (?, 2016)'
_computing_molecular_graphics 'Olex2 1.5 (Dolomanov et al., 2009)'
_computing_publication_material 'Olex2 1.5 (Dolomanov et al., 2009)'
_computing_structure_refinement 'SHELXL 2018/3 (Sheldrick, 2015)'
_computing_structure_solution 'olex2.solve 1.5 (Bourhis et al., 2015)'
_diffrn_ambient_temperature 100
_diffrn_detector 'Bruker APEX2 area detector'
_diffrn_detector_area_resol_mean 7.9
_diffrn_detector_type 'CCD area detector'
_diffrn_measured_fraction_theta_full 0.998
_diffrn_measured_fraction_theta_max 0.996
_diffrn_measurement_device 'three-circle diffractometer'
_diffrn_measurement_device_type 'Bruker APEX-II CCD'
_diffrn_measurement_method '\f and \w scans'
_diffrn_radiation_monochromator 'mirror optics'
_diffrn_radiation_probe x-ray
_diffrn_radiation_type MoK\a
_diffrn_radiation_wavelength 0.71073
_diffrn_reflns_av_R_equivalents 0.0809
_diffrn_reflns_av_unetI/netI 0.1134
_diffrn_reflns_Laue_measured_fraction_full 0.998
_diffrn_reflns_Laue_measured_fraction_max 0.996
_diffrn_reflns_limit_h_max 25
_diffrn_reflns_limit_h_min -21
_diffrn_reflns_limit_k_max 25
_diffrn_reflns_limit_k_min -25
_diffrn_reflns_limit_l_max 42
_diffrn_reflns_limit_l_min -38
_diffrn_reflns_number 99135
_diffrn_reflns_point_group_measured_fraction_full 0.998
_diffrn_reflns_point_group_measured_fraction_max 0.996
_diffrn_reflns_theta_full 25.242
_diffrn_reflns_theta_max 27.122
_diffrn_reflns_theta_min 2.274
_diffrn_source 'microfocus sealed X-ray tube'
_diffrn_source_current 30.0
_diffrn_source_power 1.35
_diffrn_source_type 'Incoatec I\ms'
_diffrn_source_voltage 45.0
_diffrn_standards_number 0
_exptl_absorpt_coefficient_mu 4.817
_exptl_absorpt_correction_T_max 0.7455
_exptl_absorpt_correction_T_min 0.5280
_exptl_absorpt_correction_type multi-scan
_exptl_absorpt_process_details
;
SADABS-2016/2 (Bruker,2016/2) was used for absorption correction.
wR2(int) was 0.0892 before and 0.0565 after correction.
The Ratio of minimum to maximum transmission is 0.7082.
The \l/2 correction factor is Not present.
;
_exptl_crystal_colour 'clear dark black'
_exptl_crystal_colour_lustre clear
_exptl_crystal_colour_modifier dark
_exptl_crystal_colour_primary black
_exptl_crystal_density_diffrn 1.849
_exptl_crystal_description block
_exptl_crystal_F_000 7206
_exptl_crystal_preparation Solvothemal,Luminescent
_exptl_crystal_recrystallization_method Solvothemal
_exptl_crystal_size_max 0.12
_exptl_crystal_size_mid 0.11
_exptl_crystal_size_min 0.1
_refine_diff_density_max 1.275
_refine_diff_density_min -1.469
_refine_diff_density_rms 0.151
_refine_ls_extinction_coef 0.00017(3)
_refine_ls_extinction_expression Fc^*^=kFc[1+0.001xFc^2^\l^3^/sin(2\q)]^-1/4^
_refine_ls_extinction_method 'SHELXL-2018/3 (Sheldrick 2018)'
_refine_ls_goodness_of_fit_ref 1.100
_refine_ls_hydrogen_treatment constr
_refine_ls_matrix_type full
_refine_ls_number_parameters 1487
_refine_ls_number_reflns 28771
_refine_ls_number_restraints 1197
_refine_ls_restrained_S_all 1.094
_refine_ls_R_factor_all 0.1686
_refine_ls_R_factor_gt 0.0925
_refine_ls_shift/su_max 0.001
_refine_ls_shift/su_mean 0.000
_refine_ls_structure_factor_coef Fsqd
_refine_ls_weighting_details 'w=1/[\s^2^(Fo^2^)+(0.0495P)^2^+131.9535P] where P=(Fo^2^+2Fc^2^)/3'
_refine_ls_weighting_scheme calc
_refine_ls_wR_factor_gt 0.1752
_refine_ls_wR_factor_ref 0.1984
_reflns_Friedel_coverage 0.000
_reflns_number_gt 15926
_reflns_number_total 28771
_reflns_threshold_expression 'I > 2\s(I)'
_cod_data_source_file d3sc04682f2.cif
_cod_data_source_block fjj2022081210_0m_a
_cod_depositor_comments 'Adding full bibliography for 1570109--1570116.cif.'
_cod_database_code 1570111
_shelx_shelxl_version_number 2018/3
_shelx_space_group_comment
;
The symmetry employed for this shelxl refinement is uniquely defined
by the following loop, which should always be used as a source of
symmetry information in preference to the above space-group names.
They are only intended as comments.
;
_shelx_estimated_absorpt_t_max 0.644
_shelx_estimated_absorpt_t_min 0.596
_olex2_refinement_description
;
1. Fixed Uiso
 At 1.5 times of:
  All C(H,H,H) groups
2. Restrained distances
 C94-C47 = C90-C47 = C96-C47 = C89-C47 = C95-C47 = C84-C47
 1.54 with sigma of 0.02
 C79-C45 = C91-C45 = C80-C45 = C92-C45 = C82-C45 = C93-C45
 1.54 with sigma of 0.02
 Cu24-Cu27 \\sim Cu35-Cu27
 with sigma of 0.02
 Cu24-O17 \\sim Cu35-O17
 with sigma of 0.02
 Cu24-C9 \\sim Cu35-C9
 with sigma of 0.02
 Cu24-Cu28 \\sim Cu35-Cu28
 with sigma of 0.02
 Cu24-C12 \\sim Cu35-C12
 with sigma of 0.02
 C47-C90 \\sim C47-C96
 with sigma of 0.02
 C89-C84 \\sim C90-C84 \\sim C89-C90 \\sim C95-C96 \\sim C95-C94 \\sim C96-C94
 with sigma of 0.02
 Cu24-Cu30 \\sim Cu35-Cu30
 with sigma of 0.02
 Cu24-Cu33 \\sim Cu35-Cu33
 with sigma of 0.02
 C45-C79 \\sim C45-C91
 with sigma of 0.02
 C45-C80 \\sim C45-C92
 with sigma of 0.02
 C45-C82 \\sim C45-C93
 with sigma of 0.02
 C82-C79 \\sim C80-C79 \\sim C82-C80 \\sim C93-C92 \\sim C93-C91 \\sim C91-C92
 with sigma of 0.02
 C47-C84 \\sim C47-C94
 with sigma of 0.02
 C47-C89 \\sim C47-C95
 with sigma of 0.02
3. Uiso/Uaniso restraints and constraints
C1 \\sim C65 \\sim C49 \\sim C2 \\sim C81 \\sim C3 \\sim C57 \\sim C4 \\sim C73
\\sim C5 \\sim C89 \\sim C6 \\sim C53 \\sim C7 \\sim C61 \\sim C8 \\sim C69
\\sim C9 \\sim C77 \\sim C10 \\sim C85 \\sim C11 \\sim C93 \\sim C12 \\sim C51
\\sim C13 \\sim C55 \\sim C14 \\sim C59 \\sim C15 \\sim C63 \\sim C16 \\sim C67
\\sim C17 \\sim C71 \\sim C18 \\sim C75 \\sim C19 \\sim C79 \\sim C20 \\sim C83
\\sim C21 \\sim C87 \\sim C22 \\sim C91 \\sim C23 \\sim C95 \\sim C24 \\sim C50
\\sim C25 \\sim C52 \\sim C26 \\sim C54 \\sim C27 \\sim C56 \\sim C28 \\sim C58
\\sim C29 \\sim C60 \\sim C30 \\sim C62 \\sim C31 \\sim C64 \\sim C32 \\sim C66
\\sim C33 \\sim C68 \\sim C34 \\sim C70 \\sim C35 \\sim C72 \\sim C36 \\sim C74
\\sim C37 \\sim C76 \\sim C38 \\sim C78 \\sim C39 \\sim C80 \\sim C40 \\sim C82
\\sim C41 \\sim C84 \\sim C42 \\sim C86 \\sim C43 \\sim C88 \\sim C44 \\sim C90
\\sim C45 \\sim C92 \\sim C46 \\sim C94 \\sim C47 \\sim C96 \\sim C48: within
2A with sigma of 0.04 and sigma for terminal atoms of 0.08 within 2A
C83 \\sim C36 \\sim C86 \\sim C81 \\sim C27 \\sim C33: within 2A with sigma of
0.01 and sigma for terminal atoms of 0.02 within 2A
C2 \\sim C8 \\sim C44 \\sim C59 \\sim C66 \\sim C78: within 2A with sigma of
0.01 and sigma for terminal atoms of 0.02 within 2A
C47 \\sim C84 \\sim C89 \\sim C90 \\sim C94 \\sim C95 \\sim C96 \\sim C9 \\sim
C12: within 2A with sigma of 0.01 and sigma for terminal atoms of 0.02 within 2A
Cu35 \\sim Cu24: within 2A with sigma of 0.01 and sigma for terminal atoms of
0.02 within 2A
C45 \\sim C79 \\sim C80 \\sim C82 \\sim C91 \\sim C92 \\sim C93 \\sim C20 \\sim
C14: within 2A with sigma of 0.01 and sigma for terminal atoms of 0.02 within 2A
C77 \\sim C46 \\sim C62 \\sim C88 \\sim C4 \\sim C17: within 2A with sigma of
0.01 and sigma for terminal atoms of 0.02 within 2A
C10 \\sim C25 \\sim C51 \\sim C87 \\sim C74 \\sim C85: within 2A with sigma of
0.01 and sigma for terminal atoms of 0.02 within 2A
Uanis(C1) \\sim Ueq, Uanis(C65) \\sim Ueq, Uanis(C49) \\sim Ueq, Uanis(C2)
\\sim Ueq, Uanis(C81) \\sim Ueq, Uanis(C3) \\sim Ueq, Uanis(C57) \\sim Ueq,
Uanis(C4) \\sim Ueq, Uanis(C73) \\sim Ueq, Uanis(C5) \\sim Ueq, Uanis(C89)
\\sim Ueq, Uanis(C6) \\sim Ueq, Uanis(C53) \\sim Ueq, Uanis(C7) \\sim Ueq,
Uanis(C61) \\sim Ueq, Uanis(C8) \\sim Ueq, Uanis(C69) \\sim Ueq, Uanis(C9)
\\sim Ueq, Uanis(C77) \\sim Ueq, Uanis(C10) \\sim Ueq, Uanis(C85) \\sim Ueq,
Uanis(C11) \\sim Ueq, Uanis(C93) \\sim Ueq, Uanis(C12) \\sim Ueq, Uanis(C51)
\\sim Ueq, Uanis(C13) \\sim Ueq, Uanis(C55) \\sim Ueq, Uanis(C14) \\sim Ueq,
Uanis(C59) \\sim Ueq, Uanis(C15) \\sim Ueq, Uanis(C63) \\sim Ueq, Uanis(C16)
\\sim Ueq, Uanis(C67) \\sim Ueq, Uanis(C17) \\sim Ueq, Uanis(C71) \\sim Ueq,
Uanis(C18) \\sim Ueq, Uanis(C75) \\sim Ueq, Uanis(C19) \\sim Ueq, Uanis(C79)
\\sim Ueq, Uanis(C20) \\sim Ueq, Uanis(C83) \\sim Ueq, Uanis(C21) \\sim Ueq,
Uanis(C87) \\sim Ueq, Uanis(C22) \\sim Ueq, Uanis(C91) \\sim Ueq, Uanis(C23)
\\sim Ueq, Uanis(C95) \\sim Ueq, Uanis(C24) \\sim Ueq, Uanis(C50) \\sim Ueq,
Uanis(C25) \\sim Ueq, Uanis(C52) \\sim Ueq, Uanis(C26) \\sim Ueq, Uanis(C54)
\\sim Ueq, Uanis(C27) \\sim Ueq, Uanis(C56) \\sim Ueq, Uanis(C28) \\sim Ueq,
Uanis(C58) \\sim Ueq, Uanis(C29) \\sim Ueq, Uanis(C60) \\sim Ueq, Uanis(C30)
\\sim Ueq, Uanis(C62) \\sim Ueq, Uanis(C31) \\sim Ueq, Uanis(C64) \\sim Ueq,
Uanis(C32) \\sim Ueq, Uanis(C66) \\sim Ueq, Uanis(C33) \\sim Ueq, Uanis(C68)
\\sim Ueq, Uanis(C34) \\sim Ueq, Uanis(C70) \\sim Ueq, Uanis(C35) \\sim Ueq,
Uanis(C72) \\sim Ueq, Uanis(C36) \\sim Ueq, Uanis(C74) \\sim Ueq, Uanis(C37)
\\sim Ueq, Uanis(C76) \\sim Ueq, Uanis(C38) \\sim Ueq, Uanis(C78) \\sim Ueq,
Uanis(C39) \\sim Ueq, Uanis(C80) \\sim Ueq, Uanis(C40) \\sim Ueq, Uanis(C82)
\\sim Ueq, Uanis(C41) \\sim Ueq, Uanis(C84) \\sim Ueq, Uanis(C42) \\sim Ueq,
Uanis(C86) \\sim Ueq, Uanis(C43) \\sim Ueq, Uanis(C88) \\sim Ueq, Uanis(C44)
\\sim Ueq, Uanis(C90) \\sim Ueq, Uanis(C45) \\sim Ueq, Uanis(C92) \\sim Ueq,
Uanis(C46) \\sim Ueq, Uanis(C94) \\sim Ueq, Uanis(C47) \\sim Ueq, Uanis(C96)
\\sim Ueq, Uanis(C48) \\sim Ueq: with sigma of 0.1 and sigma for terminal atoms
of 0.2
Uanis(C27) \\sim Ueq, Uanis(C33) \\sim Ueq, Uanis(C36) \\sim Ueq, Uanis(C86)
\\sim Ueq, Uanis(C83) \\sim Ueq, Uanis(C81) \\sim Ueq: with sigma of 0.01 and
sigma for terminal atoms of 0.02
Uanis(C2) \\sim Ueq, Uanis(C8) \\sim Ueq, Uanis(C44) \\sim Ueq, Uanis(C66)
\\sim Ueq, Uanis(C59) \\sim Ueq, Uanis(C78) \\sim Ueq: with sigma of 0.01 and
sigma for terminal atoms of 0.02
Uanis(C47) \\sim Ueq, Uanis(C84) \\sim Ueq, Uanis(C89) \\sim Ueq, Uanis(C90)
\\sim Ueq, Uanis(C94) \\sim Ueq, Uanis(C95) \\sim Ueq, Uanis(C96) \\sim Ueq,
Uanis(C12) \\sim Ueq, Uanis(C9) \\sim Ueq: with sigma of 0.1 and sigma for
terminal atoms of 0.2
Uanis(Cu35) \\sim Ueq: with sigma of 0.1 and sigma for terminal atoms of 0.2
Uanis(Cu24) \\sim Ueq, Uanis(Cu35) \\sim Ueq: with sigma of 0.01 and sigma for
terminal atoms of 0.02
Uanis(C45) \\sim Ueq, Uanis(C79) \\sim Ueq, Uanis(C80) \\sim Ueq, Uanis(C82)
\\sim Ueq, Uanis(C91) \\sim Ueq, Uanis(C92) \\sim Ueq, Uanis(C93) \\sim Ueq,
Uanis(C20) \\sim Ueq, Uanis(C14) \\sim Ueq: with sigma of 0.1 and sigma for
terminal atoms of 0.2
Uanis(C4) \\sim Ueq, Uanis(C17) \\sim Ueq, Uanis(C46) \\sim Ueq, Uanis(C62)
\\sim Ueq, Uanis(C88) \\sim Ueq, Uanis(C77) \\sim Ueq: with sigma of 0.01 and
sigma for terminal atoms of 0.02
Uanis(C85) \\sim Ueq, Uanis(C51) \\sim Ueq, Uanis(C87) \\sim Ueq, Uanis(C74)
\\sim Ueq, Uanis(C25) \\sim Ueq, Uanis(C10) \\sim Ueq: with sigma of 0.01 and
sigma for terminal atoms of 0.02
4. Others
 Sof(Cu30)=1-FVAR(1)
 Sof(Cu28)=FVAR(1)
 Sof(Cu31)=1-FVAR(2)
 Sof(Cu25)=FVAR(2)
 Sof(Cu33)=1-FVAR(3)
 Sof(Cu27)=FVAR(3)
 Sof(C91)=Sof(H91A)=Sof(H91B)=Sof(H91C)=Sof(C92)=Sof(H92A)=Sof(H92B)=Sof(H92C)=
 Sof(C93)=Sof(H93A)=Sof(H93B)=Sof(H93C)=1-FVAR(4)
 Sof(C79)=Sof(H79A)=Sof(H79B)=Sof(H79C)=Sof(C80)=Sof(H80A)=Sof(H80B)=Sof(H80C)=
 Sof(C82)=Sof(H82A)=Sof(H82B)=Sof(H82C)=FVAR(4)
 Sof(C94)=Sof(H94A)=Sof(H94B)=Sof(H94C)=Sof(C95)=Sof(H95A)=Sof(H95B)=Sof(H95C)=
 Sof(C96)=Sof(H96A)=Sof(H96B)=Sof(H96C)=1-FVAR(5)
 Sof(C84)=Sof(H84A)=Sof(H84B)=Sof(H84C)=Sof(C89)=Sof(H89A)=Sof(H89B)=Sof(H89C)=
 Sof(C90)=Sof(H90A)=Sof(H90B)=Sof(H90C)=FVAR(5)
 Fixed Sof: Cu24(0.9) Cu26(0.8) Cu29(0.75) Cu32(0.25) Cu34(0.2) Cu35(0.1)
5.a Riding coordinates:
 C59(H59A,H59B,H59C), C96(H96A,H96B,H96C)
5.b Idealised Me refined as rotating group:
 C28(H28A,H28B,H28C), C30(H30A,H30B,H30C), C31(H31A,H31B,H31C), C37(H37A,H37B,
 H37C), C39(H39A,H39B,H39C), C40(H40A,H40B,H40C), C41(H41A,H41B,H41C), C48(H48A,
 H48B,H48C), C49(H49A,H49B,H49C), C50(H50A,H50B,H50C), C52(H52A,H52B,H52C),
 C53(H53A,H53B,H53C), C55(H55A,H55B,H55C), C56(H56A,H56B,H56C), C57(H57A,H57B,
 H57C), C58(H58A,H58B,H58C), C60(H60A,H60B,H60C), C61(H61A,H61B,H61C), C62(H62A,
 H62B,H62C), C63(H63A,H63B,H63C), C64(H64A,H64B,H64C), C65(H65A,H65B,H65C),
 C66(H66A,H66B,H66C), C67(H67A,H67B,H67C), C68(H68A,H68B,H68C), C69(H69A,H69B,
 H69C), C70(H70A,H70B,H70C), C71(H71A,H71B,H71C), C72(H72A,H72B,H72C), C73(H73A,
 H73B,H73C), C74(H74A,H74B,H74C), C75(H75A,H75B,H75C), C76(H76A,H76B,H76C),
 C77(H77A,H77B,H77C), C78(H78A,H78B,H78C), C79(H79A,H79B,H79C), C80(H80A,H80B,
 H80C), C81(H81A,H81B,H81C), C82(H82A,H82B,H82C), C83(H83A,H83B,H83C), C84(H84A,
 H84B,H84C), C85(H85A,H85B,H85C), C86(H86A,H86B,H86C), C87(H87A,H87B,H87C),
 C88(H88A,H88B,H88C), C89(H89A,H89B,H89C), C90(H90A,H90B,H90C), C91(H91A,H91B,
 H91C), C92(H92A,H92B,H92C), C93(H93A,H93B,H93C), C94(H94A,H94B,H94C), C95(H95A,
 H95B,H95C)
;
_smtbx_masks_void_probe_radius 1.2
_smtbx_masks_void_truncation_radius 1.2
_olex2_exptl_crystal_mounting_method MiteGen
_olex2_submission_special_instructions 'No special instructions were received'

loop_
_space_group_symop_operation_xyz
'x, y, z'
'-x+1/2, y+1/2, -z+1/2'
'-x, -y, -z'
'x-1/2, -y-1/2, z-1/2'

loop_
_atom_site_label
_atom_site_type_symbol
_atom_site_fract_x
_atom_site_fract_y
_atom_site_fract_z
_atom_site_U_iso_or_equiv
_atom_site_adp_type
_atom_site_occupancy
_atom_site_site_symmetry_order
_atom_site_calc_flag
_atom_site_refinement_flags_posn
_atom_site_refinement_flags_adp
_atom_site_refinement_flags_occupancy
_atom_site_disorder_assembly
_atom_site_disorder_group
Cu1 Cu 0.55052(6) 0.34498(6) 0.49137(4) 0.0342(3) Uani 1 1 d . . . . .
Cu2 Cu 0.500000 0.500000 0.500000 0.0397(5) Uani 1 2 d S . P . .
Cu3 Cu 0.41680(6) 0.40440(7) 0.43418(4) 0.0359(3) Uani 1 1 d . . . . .
Cu4 Cu 0.33951(6) 0.53040(7) 0.48135(4) 0.0356(3) Uani 1 1 d . . . . .
Cu5 Cu 0.58748(7) 0.24933(7) 0.56725(4) 0.0401(3) Uani 1 1 d . . . . .
Cu6 Cu 0.22868(6) 0.44218(7) 0.51787(4) 0.0384(3) Uani 1 1 d . . . . .
Cu7 Cu 0.76600(6) 0.46060(7) 0.57053(4) 0.0422(4) Uani 1 1 d . . . . .
Cu8 Cu 0.46733(7) 0.36777(8) 0.34929(4) 0.0410(3) Uani 1 1 d . . . . .
Cu9 Cu 0.57676(7) 0.58872(8) 0.38286(4) 0.0446(4) Uani 1 1 d . . . . .
Cu10 Cu 0.68055(6) 0.52876(8) 0.60279(4) 0.0427(4) Uani 1 1 d . . . . .
Cu11 Cu 0.44938(7) 0.26663(7) 0.47225(4) 0.0430(4) Uani 1 1 d . . . . .
Cu12 Cu 0.69627(7) 0.37010(7) 0.47495(4) 0.0438(4) Uani 1 1 d . . . . .
Cu13 Cu 0.36359(7) 0.28615(7) 0.41392(4) 0.0424(4) Uani 1 1 d . . . . .
Cu14 Cu 0.25453(7) 0.26912(8) 0.49007(4) 0.0445(4) Uani 1 1 d . . . . .
Cu15 Cu 0.64016(7) 0.25698(7) 0.46990(4) 0.0453(4) Uani 1 1 d . . . . .
Cu16 Cu 0.62778(8) 0.29317(8) 0.36626(4) 0.0503(4) Uani 1 1 d . . . . .
Cu17 Cu 0.73393(7) 0.64696(8) 0.57297(5) 0.0489(4) Uani 1 1 d . . . . .
Cu18 Cu 0.71217(7) 0.32916(8) 0.63284(4) 0.0496(4) Uani 1 1 d . . . . .
Cu19 Cu 0.54414(7) 0.24412(8) 0.41935(5) 0.0515(4) Uani 1 1 d . . . . .
Cu20 Cu 0.73943(8) 0.34218(8) 0.55443(5) 0.0533(4) Uani 1 1 d . . . . .
V3 V 0.58062(8) 0.40054(9) 0.58078(5) 0.0306(4) Uani 1 1 d . . . . .
V2 V 0.36804(8) 0.38386(9) 0.51725(5) 0.0301(4) Uani 1 1 d . . . . .
Cu21 Cu 0.68108(8) 0.47797(10) 0.32608(5) 0.0679(5) Uani 1 1 d . . . . .
Cu22 Cu 0.55483(9) 0.36125(10) 0.69590(5) 0.0678(5) Uani 1 1 d . . . . .
V1 V 0.56748(8) 0.42251(9) 0.41477(5) 0.0315(4) Uani 1 1 d . . . . .
Cu24 Cu 0.32192(10) 0.25917(11) 0.60772(7) 0.0587(6) Uani 0.9 1 d D U P A 1
Cu25 Cu 0.6948(7) 0.5089(14) 0.4102(3) 0.046(3) Uani 0.52(7) 1 d . . P B 1
Cu26 Cu 0.70220(11) 0.60274(13) 0.36630(8) 0.0590(6) Uani 0.8 1 d . . P B 1
Cu27 Cu 0.4472(4) 0.2865(2) 0.6471(2) 0.0567(19) Uani 0.75(3) 1 d . . P A 1
Cu28 Cu 0.4466(6) 0.2830(7) 0.5744(4) 0.055(3) Uani 0.71(4) 1 d . . P A 1
Cu29 Cu 0.45465(14) 0.46137(18) 0.69203(7) 0.0663(8) Uani 0.75 1 d . . P A 1
P1 P 0.19545(15) 0.31159(17) 0.56921(10) 0.0448(8) Uani 1 1 d . . . . .
P2 P 0.60493(16) 0.23327(18) 0.66185(9) 0.0487(8) Uani 1 1 d . . . . .
P3 P 0.58377(17) 0.3777(2) 0.29088(9) 0.0559(10) Uani 1 1 d . . . . .
O1 O 0.4021(3) 0.4443(4) 0.48754(19) 0.0333(16) Uani 1 1 d . . . . .
O2 O 0.5755(3) 0.4251(3) 0.5315(2) 0.0353(17) Uani 1 1 d . . . . .
O3 O 0.6075(3) 0.4688(4) 0.6104(2) 0.0412(18) Uani 1 1 d . . . . .
O4 O 0.5062(3) 0.3711(4) 0.5916(2) 0.0441(19) Uani 1 1 d . . . . .
O5 O 0.4155(3) 0.3109(4) 0.5179(2) 0.0368(17) Uani 1 1 d . . . . .
O6 O 0.6517(3) 0.4248(4) 0.4327(2) 0.0409(18) Uani 1 1 d . . . . .
O7 O 0.5500(3) 0.3506(4) 0.3869(2) 0.0405(18) Uani 1 1 d . . . . .
O8 O 0.3627(4) 0.4154(4) 0.5639(2) 0.044(2) Uani 1 1 d . . . . .
O9 O 0.2886(3) 0.3694(4) 0.4966(2) 0.0376(17) Uani 1 1 d . . . . .
O10 O 0.6370(3) 0.3354(4) 0.5856(2) 0.0378(18) Uani 1 1 d . . . . .
O11 O 0.5444(4) 0.4890(4) 0.3852(2) 0.046(2) Uani 1 1 d . . . . .
O12 O 0.5419(4) 0.2749(4) 0.6746(2) 0.050(2) Uani 1 1 d . . . . .
O13 O 0.5931(4) 0.2063(4) 0.6199(2) 0.058(2) Uani 1 1 d . . . . .
O14 O 0.5116(4) 0.3658(5) 0.3006(2) 0.060(3) Uani 1 1 d . . . . .
O15 O 0.6033(4) 0.4544(5) 0.2946(2) 0.059(2) Uani 1 1 d . . . . .
O16 O 0.2207(5) 0.2575(4) 0.5413(2) 0.060(2) Uani 1 1 d . . . . .
O17 O 0.2465(4) 0.3142(4) 0.6060(3) 0.056(2) Uani 1 1 d D . . . .
C1 C 0.3866(5) 0.3739(5) 0.3821(3) 0.032(2) Uani 1 1 d . U . . .
O18 O 0.1815(4) 0.3811(4) 0.5508(3) 0.060(2) Uani 1 1 d . . . . .
C2 C 0.5593(5) 0.2518(6) 0.5068(3) 0.037(2) Uani 1 1 d . U . . .
O19 O 0.6375(4) 0.3366(5) 0.3157(3) 0.071(3) Uani 1 1 d . . . . .
O20 O 0.6673(4) 0.2768(5) 0.6709(3) 0.069(3) Uani 1 1 d . . . . .
C3 C 0.2466(5) 0.5333(6) 0.4932(3) 0.037(3) Uani 1 1 d . U . . .
C4 C 0.2777(6) 0.2541(6) 0.4338(4) 0.048(3) Uani 1 1 d . U . . .
C5 C 0.3685(6) 0.3696(6) 0.3442(3) 0.043(3) Uani 1 1 d . U . . .
C6 C 0.7695(5) 0.5560(6) 0.5946(3) 0.040(3) Uani 1 1 d . U . . .
C7 C 0.7262(6) 0.2874(6) 0.5028(4) 0.047(3) Uani 1 1 d . U . . .
C8 C 0.5560(6) 0.1937(6) 0.5200(4) 0.047(3) Uani 1 1 d . U . . .
C9 C 0.4104(6) 0.2148(7) 0.6079(4) 0.055(3) Uani 1 1 d D U . . .
C10 C 0.7533(6) 0.5117(7) 0.3653(4) 0.054(3) Uani 1 1 d . U . . .
C11 C 0.1946(5) 0.5361(6) 0.5097(3) 0.043(3) Uani 1 1 d . U . . .
C12 C 0.3734(6) 0.1665(7) 0.6149(4) 0.061(3) Uani 1 1 d D U . . .
C13 C 0.4451(6) 0.2239(6) 0.4209(4) 0.044(3) Uani 1 1 d . U . . .
C14 C 0.7837(5) 0.3792(7) 0.6056(4) 0.053(3) Uani 1 1 d . U . . .
C15 C 0.1173(6) 0.2823(7) 0.5848(4) 0.058(4) Uani 1 1 d . U . . .
C16 C 0.3211(6) 0.3625(7) 0.3065(4) 0.058(4) Uani 1 1 d . U . . .
C17 C 0.2529(6) 0.2007(7) 0.4454(4) 0.056(3) Uani 1 1 d . U . . .
C18 C 0.7595(6) 0.2467(7) 0.5247(4) 0.057(3) Uani 1 1 d . U . . .
C19 C 0.6398(6) 0.2272(6) 0.4128(4) 0.051(3) Uani 1 1 d . U . . .
C20 C 0.8078(6) 0.3630(7) 0.6396(4) 0.062(3) Uani 1 1 d . U . . .
C21 C 0.3937(6) 0.3742(7) 0.6649(4) 0.058(4) Uani 1 1 d . U . . .
C22 C 0.4560(6) 0.1902(6) 0.3917(4) 0.051(3) Uani 1 1 d . U . . .
C23 C 0.8218(6) 0.5906(7) 0.5963(4) 0.051(3) Uani 1 1 d . U . . .
C24 C 0.6798(7) 0.2114(7) 0.3873(4) 0.058(3) Uani 1 1 d . U . . .
C25 C 0.7843(7) 0.4933(8) 0.3374(5) 0.066(3) Uani 1 1 d . U . . .
C26 C 0.1313(5) 0.5668(7) 0.5240(4) 0.055(3) Uani 1 1 d . U . . .
C27 C 0.5525(6) 0.4591(7) 0.7097(4) 0.056(3) Uani 1 1 d . U . . .
C28 C 0.2808(7) 0.4280(8) 0.3009(4) 0.075(4) Uani 1 1 d . U . . .
H28A H 0.248884 0.430787 0.321413 0.112 Uiso 1 1 calc R U . . .
H28B H 0.256466 0.428314 0.274020 0.112 Uiso 1 1 calc R U . . .
H28C H 0.311260 0.467132 0.303547 0.112 Uiso 1 1 calc R U . . .
C29 C 0.4559(8) 0.1425(7) 0.3562(4) 0.069(4) Uani 1 1 d . U . . .
C30 C 0.6573(9) 0.3674(10) 0.2252(5) 0.106(6) Uani 1 1 d . U . . .
H30A H 0.659831 0.352494 0.197302 0.159 Uiso 1 1 calc R U . . .
H30B H 0.690793 0.342858 0.242924 0.159 Uiso 1 1 calc R U . . .
H30C H 0.666144 0.416418 0.227179 0.159 Uiso 1 1 calc R U . . .
C31 C 0.0861(7) 0.5123(8) 0.5391(6) 0.108(7) Uani 1 1 d . U . . .
H31A H 0.073913 0.479700 0.517362 0.163 Uiso 1 1 calc R U . . .
H31B H 0.045459 0.533441 0.547644 0.163 Uiso 1 1 calc R U . . .
H31C H 0.109762 0.488407 0.561963 0.163 Uiso 1 1 calc R U . . .
C32 C 0.7344(8) 0.1773(9) 0.3674(6) 0.084(5) Uani 1 1 d . U . . .
C33 C 0.5817(7) 0.4339(8) 0.7400(4) 0.070(3) Uani 1 1 d . U . . .
C34 C 0.8007(8) 0.1900(8) 0.5434(6) 0.082(5) Uani 1 1 d . U . . .
C35 C 0.5878(8) 0.3526(9) 0.2379(4) 0.075(5) Uani 1 1 d . U . . .
C36 C 0.6166(10) 0.4216(10) 0.7809(5) 0.093(4) Uani 1 1 d . U . . .
C37 C 0.3586(7) 0.3496(10) 0.2700(4) 0.089(5) Uani 1 1 d . U . . .
H37A H 0.380823 0.391569 0.262597 0.134 Uiso 1 1 calc R U . . .
H37B H 0.327084 0.334742 0.247542 0.134 Uiso 1 1 calc R U . . .
H37C H 0.392218 0.314035 0.276268 0.134 Uiso 1 1 calc R U . . .
C38 C 0.8909(6) 0.6200(8) 0.5991(5) 0.068(4) Uani 1 1 d . U . . .
C39 C 0.2763(9) 0.3022(10) 0.3135(5) 0.116(7) Uani 1 1 d . U . . .
H39A H 0.304034 0.262269 0.320823 0.174 Uiso 1 1 calc R U . . .
H39B H 0.247500 0.292635 0.288793 0.174 Uiso 1 1 calc R U . . .
H39C H 0.248409 0.312795 0.335385 0.174 Uiso 1 1 calc R U . . .
C40 C 0.5359(10) 0.3949(12) 0.2126(4) 0.124(8) Uani 1 1 d . U . . .
H40A H 0.542937 0.443306 0.218823 0.186 Uiso 1 1 calc R U . . .
H40B H 0.490853 0.381562 0.218782 0.186 Uiso 1 1 calc R U . . .
H40C H 0.540558 0.387145 0.183925 0.186 Uiso 1 1 calc R U . . .
C41 C 0.0958(7) 0.6022(10) 0.4880(6) 0.113(7) Uani 1 1 d . U . . .
H41A H 0.127762 0.630527 0.475001 0.170 Uiso 1 1 calc R U . . .
H41B H 0.059895 0.630880 0.496896 0.170 Uiso 1 1 calc R U . . .
H41C H 0.076563 0.568109 0.468855 0.170 Uiso 1 1 calc R U . . .
C42 C 0.6129(7) 0.1570(8) 0.6941(4) 0.065(4) Uani 1 1 d . U . . .
C43 C 0.3804(7) 0.3508(8) 0.6960(4) 0.069(4) Uani 1 1 d . U . . .
C44 C 0.5426(8) 0.1182(7) 0.5197(5) 0.066(3) Uani 1 1 d . U . . .
C45 C 0.8577(6) 0.3544(8) 0.6752(4) 0.082(3) Uani 1 1 d D U . . .
C46 C 0.2299(9) 0.1283(8) 0.4464(5) 0.081(3) Uani 1 1 d . U . . .
C47 C 0.3389(6) 0.1004(7) 0.6226(4) 0.076(3) Uani 1 1 d D U . . .
C48 C 0.7862(8) 0.2286(10) 0.3584(7) 0.138(9) Uani 1 1 d . U . . .
H48A H 0.765078 0.264740 0.341408 0.206 Uiso 1 1 calc R U . . .
H48B H 0.821025 0.206401 0.344269 0.206 Uiso 1 1 calc R U . . .
H48C H 0.806284 0.248344 0.383695 0.206 Uiso 1 1 calc R U . . .
C49 C 0.7034(10) 0.1476(11) 0.3278(6) 0.132(8) Uani 1 1 d . U . . .
H49A H 0.669285 0.114001 0.333341 0.198 Uiso 1 1 calc R U . . .
H49B H 0.738306 0.125603 0.313620 0.198 Uiso 1 1 calc R U . . .
H49C H 0.682620 0.184195 0.311034 0.198 Uiso 1 1 calc R U . . .
C50 C 0.6168(9) 0.1819(9) 0.7395(4) 0.096(6) Uani 1 1 d . U . . .
H50A H 0.655942 0.211491 0.744978 0.144 Uiso 1 1 calc R U . . .
H50B H 0.620962 0.142368 0.757459 0.144 Uiso 1 1 calc R U . . .
H50C H 0.576084 0.207225 0.744006 0.144 Uiso 1 1 calc R U . . .
C51 C 0.8379(8) 0.4767(10) 0.3104(5) 0.086(4) Uani 1 1 d . U . . .
C52 C 0.9075(8) 0.6447(11) 0.5586(6) 0.116(7) Uani 1 1 d . U . . .
H52A H 0.882565 0.617806 0.537485 0.175 Uiso 1 1 calc R U . . .
H52B H 0.955640 0.639559 0.556457 0.175 Uiso 1 1 calc R U . . .
H52C H 0.895029 0.692729 0.555472 0.175 Uiso 1 1 calc R U . . .
C53 C 0.1263(8) 0.2132(8) 0.6051(5) 0.094(6) Uani 1 1 d . U . . .
H53A H 0.167780 0.213242 0.623132 0.141 Uiso 1 1 calc R U . . .
H53B H 0.128783 0.177813 0.584619 0.141 Uiso 1 1 calc R U . . .
H53C H 0.088188 0.204148 0.620826 0.141 Uiso 1 1 calc R U . . .
C54 C 0.3608(10) 0.3222(11) 0.7352(5) 0.099(6) Uani 1 1 d . U . . .
C55 C 0.1503(7) 0.6143(10) 0.5573(5) 0.098(6) Uani 1 1 d . U . . .
H55A H 0.177730 0.590326 0.578714 0.147 Uiso 1 1 calc R U . . .
H55B H 0.109815 0.631967 0.568089 0.147 Uiso 1 1 calc R U . . .
H55C H 0.176035 0.652142 0.547352 0.147 Uiso 1 1 calc R U . . .
C56 C 0.6739(9) 0.1166(10) 0.6855(6) 0.117(7) Uani 1 1 d . U . . .
H56A H 0.672566 0.107461 0.656535 0.175 Uiso 1 1 calc R U . . .
H56B H 0.674457 0.073468 0.700280 0.175 Uiso 1 1 calc R U . . .
H56C H 0.714306 0.142736 0.694141 0.175 Uiso 1 1 calc R U . . .
C57 C 0.5015(11) 0.0849(9) 0.3657(6) 0.125(8) Uani 1 1 d . U . . .
H57A H 0.547374 0.098370 0.361299 0.187 Uiso 1 1 calc R U . . .
H57B H 0.487999 0.046292 0.348161 0.187 Uiso 1 1 calc R U . . .
H57C H 0.499577 0.071644 0.393912 0.187 Uiso 1 1 calc R U . . .
C58 C 0.8933(9) 0.6801(13) 0.6288(7) 0.148(9) Uani 1 1 d . U . . .
H58A H 0.862834 0.715996 0.617997 0.221 Uiso 1 1 calc R U . . .
H58B H 0.939064 0.698058 0.632562 0.221 Uiso 1 1 calc R U . . .
H58C H 0.879581 0.664553 0.654775 0.221 Uiso 1 1 calc R U . . .
C59 C 0.5731(10) 0.0888(8) 0.4833(6) 0.106(5) Uani 1 1 d . U . . .
H59A H 0.572459 0.123304 0.462003 0.159 Uiso 1 1 d R U . . .
H59B H 0.547069 0.049084 0.473263 0.159 Uiso 1 1 d R U . . .
H59C H 0.619449 0.074984 0.491053 0.159 Uiso 1 1 d R U . . .
C60 C 0.0929(8) 0.3297(10) 0.6144(6) 0.109(7) Uani 1 1 d . U . . .
H60A H 0.048718 0.314907 0.621405 0.164 Uiso 1 1 calc R U . . .
H60B H 0.089471 0.375559 0.602826 0.164 Uiso 1 1 calc R U . . .
H60C H 0.124302 0.330197 0.638717 0.164 Uiso 1 1 calc R U . . .
C61 C 0.0662(8) 0.2788(12) 0.5497(6) 0.126(8) Uani 1 1 d . U . . .
H61A H 0.079789 0.244802 0.530524 0.188 Uiso 1 1 calc R U . . .
H61B H 0.062198 0.323379 0.536591 0.188 Uiso 1 1 calc R U . . .
H61C H 0.022934 0.265786 0.558972 0.188 Uiso 1 1 calc R U . . .
C62 C 0.2095(10) 0.1053(10) 0.4057(6) 0.120(6) Uani 1 1 d . U . . .
H62A H 0.169157 0.129879 0.395159 0.180 Uiso 1 1 calc R U . . .
H62B H 0.200045 0.056338 0.406008 0.180 Uiso 1 1 calc R U . . .
H62C H 0.245649 0.114023 0.388386 0.180 Uiso 1 1 calc R U . . .
C63 C 0.5496(8) 0.1151(8) 0.6858(5) 0.089(5) Uani 1 1 d . U . . .
H63A H 0.510377 0.144555 0.686942 0.133 Uiso 1 1 calc R U . . .
H63B H 0.548670 0.079097 0.706074 0.133 Uiso 1 1 calc R U . . .
H63C H 0.548904 0.094583 0.658922 0.133 Uiso 1 1 calc R U . . .
C64 C 0.4788(12) 0.1792(11) 0.3191(5) 0.136(8) Uani 1 1 d . U . . .
H64A H 0.446341 0.214690 0.310354 0.204 Uiso 1 1 calc R U . . .
H64B H 0.481966 0.146354 0.297184 0.204 Uiso 1 1 calc R U . . .
H64C H 0.522795 0.199964 0.326032 0.204 Uiso 1 1 calc R U . . .
C65 C 0.3634(11) 0.3816(12) 0.7650(5) 0.132(8) Uani 1 1 d . U . . .
H65A H 0.409928 0.396528 0.770852 0.198 Uiso 1 1 calc R U . . .
H65B H 0.345479 0.366957 0.789992 0.198 Uiso 1 1 calc R U . . .
H65C H 0.336487 0.419499 0.753192 0.198 Uiso 1 1 calc R U . . .
C66 C 0.4641(9) 0.1107(9) 0.5130(6) 0.115(6) Uani 1 1 d . U . . .
H66A H 0.444048 0.125380 0.537329 0.172 Uiso 1 1 calc R U . . .
H66B H 0.452545 0.062940 0.507359 0.172 Uiso 1 1 calc R U . . .
H66C H 0.446952 0.138978 0.490152 0.172 Uiso 1 1 calc R U . . .
C67 C 0.3863(10) 0.1172(12) 0.3458(7) 0.146(9) Uani 1 1 d . U . . .
H67A H 0.368472 0.098890 0.369990 0.219 Uiso 1 1 calc R U . . .
H67B H 0.386739 0.081344 0.325360 0.219 Uiso 1 1 calc R U . . .
H67C H 0.357890 0.154887 0.335109 0.219 Uiso 1 1 calc R U . . .
C68 C 0.2924(11) 0.2950(12) 0.7304(6) 0.144(9) Uani 1 1 d . U . . .
H68A H 0.261012 0.331482 0.721835 0.215 Uiso 1 1 calc R U . . .
H68B H 0.280881 0.276413 0.756248 0.215 Uiso 1 1 calc R U . . .
H68C H 0.289603 0.258783 0.710110 0.215 Uiso 1 1 calc R U . . .
C69 C 0.8690(9) 0.2131(10) 0.5539(8) 0.153(10) Uani 1 1 d . U . . .
H69A H 0.889355 0.226000 0.529301 0.229 Uiso 1 1 calc R U . . .
H69B H 0.895180 0.176374 0.567552 0.229 Uiso 1 1 calc R U . . .
H69C H 0.868601 0.252608 0.571847 0.229 Uiso 1 1 calc R U . . .
C70 C 0.5700(11) 0.2779(10) 0.2332(5) 0.121(7) Uani 1 1 d . U . . .
H70A H 0.569590 0.264948 0.204752 0.181 Uiso 1 1 calc R U . . .
H70B H 0.525606 0.269989 0.242425 0.181 Uiso 1 1 calc R U . . .
H70C H 0.603307 0.250482 0.249317 0.181 Uiso 1 1 calc R U . . .
C71 C 0.9373(8) 0.5634(12) 0.6147(7) 0.142(9) Uani 1 1 d . U . . .
H71A H 0.930571 0.553981 0.642892 0.214 Uiso 1 1 calc R U . . .
H71B H 0.983895 0.577205 0.612625 0.214 Uiso 1 1 calc R U . . .
H71C H 0.927663 0.522263 0.598520 0.214 Uiso 1 1 calc R U . . .
C72 C 0.7925(12) 0.1311(10) 0.5138(7) 0.147(9) Uani 1 1 d . U . . .
H72A H 0.747619 0.111492 0.514357 0.220 Uiso 1 1 calc R U . . .
H72B H 0.826223 0.096213 0.521383 0.220 Uiso 1 1 calc R U . . .
H72C H 0.798297 0.147648 0.486590 0.220 Uiso 1 1 calc R U . . .
C73 C 0.7615(11) 0.1189(12) 0.3927(7) 0.153(10) Uani 1 1 d . U . . .
H73A H 0.789761 0.136236 0.415976 0.229 Uiso 1 1 calc R U . . .
H73B H 0.788265 0.089497 0.376559 0.229 Uiso 1 1 calc R U . . .
H73C H 0.724297 0.092683 0.401990 0.229 Uiso 1 1 calc R U . . .
C74 C 0.8206(10) 0.5055(12) 0.2710(7) 0.138(7) Uani 1 1 d . U . . .
H74A H 0.774920 0.491834 0.261340 0.206 Uiso 1 1 calc R U . . .
H74B H 0.851955 0.488978 0.252326 0.206 Uiso 1 1 calc R U . . .
H74C H 0.823072 0.555250 0.272689 0.206 Uiso 1 1 calc R U . . .
C75 C 0.4126(13) 0.2695(12) 0.7493(6) 0.158(10) Uani 1 1 d . U . . .
H75A H 0.413063 0.233292 0.729058 0.237 Uiso 1 1 calc R U . . .
H75B H 0.401349 0.250072 0.774907 0.237 Uiso 1 1 calc R U . . .
H75C H 0.456824 0.290938 0.752973 0.237 Uiso 1 1 calc R U . . .
C76 C 0.7696(11) 0.1668(11) 0.5811(7) 0.136(8) Uani 1 1 d . U . . .
H76A H 0.766197 0.205688 0.599271 0.205 Uiso 1 1 calc R U . . .
H76B H 0.797791 0.131564 0.594780 0.205 Uiso 1 1 calc R U . . .
H76C H 0.724826 0.148360 0.573577 0.205 Uiso 1 1 calc R U . . .
C77 C 0.2899(11) 0.0854(11) 0.4652(7) 0.139(7) Uani 1 1 d . U . . .
H77A H 0.326779 0.087794 0.447875 0.208 Uiso 1 1 calc R U . . .
H77B H 0.275880 0.037957 0.467784 0.208 Uiso 1 1 calc R U . . .
H77C H 0.304849 0.103533 0.491954 0.208 Uiso 1 1 calc R U . . .
C78 C 0.5703(10) 0.0812(8) 0.5556(5) 0.104(5) Uani 1 1 d . U . . .
H78A H 0.618518 0.089890 0.560088 0.155 Uiso 1 1 calc R U . . .
H78B H 0.562523 0.032317 0.551676 0.155 Uiso 1 1 calc R U . . .
H78C H 0.548287 0.096662 0.579103 0.155 Uiso 1 1 calc R U . . .
C79 C 0.8265(15) 0.371(2) 0.7145(7) 0.100(7) Uani 0.464(17) 1 d D U P C 1
H79A H 0.814636 0.419648 0.714704 0.150 Uiso 0.464(17) 1 calc R U P C 1
H79B H 0.858772 0.361159 0.737548 0.150 Uiso 0.464(17) 1 calc R U P C 1
H79C H 0.786063 0.343713 0.716195 0.150 Uiso 0.464(17) 1 calc R U P C 1
C80 C 0.9220(12) 0.3937(16) 0.6734(10) 0.090(7) Uani 0.464(17) 1 d D U P C 1
H80A H 0.947277 0.374797 0.652102 0.134 Uiso 0.464(17) 1 calc R U P C 1
H80B H 0.948938 0.390306 0.699344 0.134 Uiso 0.464(17) 1 calc R U P C 1
H80C H 0.911676 0.441646 0.667452 0.134 Uiso 0.464(17) 1 calc R U P C 1
C81 C 0.6815(11) 0.3932(13) 0.7741(7) 0.149(7) Uani 1 1 d . U . . .
H81A H 0.680782 0.343823 0.778180 0.224 Uiso 1 1 calc R U . . .
H81B H 0.716059 0.413539 0.793147 0.224 Uiso 1 1 calc R U . . .
H81C H 0.691603 0.403144 0.746486 0.224 Uiso 1 1 calc R U . . .
C82 C 0.8732(16) 0.2776(10) 0.6754(10) 0.095(7) Uani 0.464(17) 1 d D U P C 1
H82A H 0.831301 0.251926 0.670514 0.143 Uiso 0.464(17) 1 calc R U P C 1
H82B H 0.895550 0.264678 0.701718 0.143 Uiso 0.464(17) 1 calc R U P C 1
H82C H 0.902540 0.267183 0.654262 0.143 Uiso 0.464(17) 1 calc R U P C 1
C83 C 0.5828(13) 0.3670(13) 0.8018(7) 0.160(7) Uani 1 1 d . U . . .
H83A H 0.534441 0.375356 0.799509 0.240 Uiso 1 1 calc R U . . .
H83B H 0.599810 0.366225 0.830327 0.240 Uiso 1 1 calc R U . . .
H83C H 0.591811 0.323022 0.789450 0.240 Uiso 1 1 calc R U . . .
C84 C 0.2933(11) 0.0848(13) 0.5838(6) 0.089(6) Uani 0.612(14) 1 d D U P D 1
H84A H 0.286204 0.126589 0.567855 0.133 Uiso 0.612(14) 1 calc R U P D 1
H84B H 0.250139 0.067508 0.590938 0.133 Uiso 0.612(14) 1 calc R U P D 1
H84C H 0.314814 0.050539 0.567877 0.133 Uiso 0.612(14) 1 calc R U P D 1
C85 C 0.9024(9) 0.5017(11) 0.3284(6) 0.124(6) Uani 1 1 d . U . . .
H85A H 0.905727 0.550747 0.323511 0.187 Uiso 1 1 calc R U . . .
H85B H 0.938656 0.478051 0.316322 0.187 Uiso 1 1 calc R U . . .
H85C H 0.906064 0.493200 0.357530 0.187 Uiso 1 1 calc R U . . .
O21 O 0.5182(3) 0.4192(4) 0.45437(19) 0.0362(17) Uani 1 1 d . . . . .
C86 C 0.6240(11) 0.4834(11) 0.8062(6) 0.137(7) Uani 1 1 d . U . . .
H86A H 0.655687 0.514619 0.795036 0.206 Uiso 1 1 calc R U . . .
H86B H 0.640854 0.470764 0.833730 0.206 Uiso 1 1 calc R U . . .
H86C H 0.580401 0.505822 0.806628 0.206 Uiso 1 1 calc R U . . .
C87 C 0.8346(11) 0.4027(12) 0.3042(7) 0.143(7) Uani 1 1 d . U . . .
H87A H 0.876381 0.381837 0.315891 0.214 Uiso 1 1 calc R U . . .
H87B H 0.828570 0.392871 0.275296 0.214 Uiso 1 1 calc R U . . .
H87C H 0.796834 0.384044 0.317386 0.214 Uiso 1 1 calc R U . . .
C88 C 0.1765(11) 0.1219(12) 0.4728(7) 0.144(7) Uani 1 1 d . U . . .
H88A H 0.187302 0.149353 0.497049 0.215 Uiso 1 1 calc R U . . .
H88B H 0.171759 0.074102 0.480346 0.215 Uiso 1 1 calc R U . . .
H88C H 0.134412 0.138047 0.458708 0.215 Uiso 1 1 calc R U . . .
F1 F 0.9680(16) 0.170(2) 0.4146(13) 0.48(2) Uani 1 1 d . . . . .
C89 C 0.3910(10) 0.0456(11) 0.6315(8) 0.094(6) Uani 0.612(14) 1 d D U P D 1
H89A H 0.425942 0.050084 0.612881 0.141 Uiso 0.612(14) 1 calc R U P D 1
H89B H 0.369832 0.000799 0.628076 0.141 Uiso 0.612(14) 1 calc R U P D 1
H89C H 0.411039 0.050487 0.659277 0.141 Uiso 0.612(14) 1 calc R U P D 1
C90 C 0.2950(12) 0.1095(14) 0.6578(6) 0.101(6) Uani 0.612(14) 1 d D U P D 1
H90A H 0.323528 0.110798 0.683251 0.151 Uiso 0.612(14) 1 calc R U P D 1
H90B H 0.263595 0.071359 0.658170 0.151 Uiso 0.612(14) 1 calc R U P D 1
H90C H 0.269888 0.152258 0.654335 0.151 Uiso 0.612(14) 1 calc R U P D 1
Cu30 Cu 0.4237(15) 0.2618(12) 0.5635(6) 0.051(4) Uani 0.29(4) 1 d . . P A 2
Cu31 Cu 0.7042(8) 0.482(2) 0.4059(6) 0.065(4) Uani 0.48(7) 1 d . . P B 2
Cu32 Cu 0.4726(4) 0.5023(5) 0.6931(4) 0.104(4) Uani 0.25 1 d . . P A 2
Cu23 Cu 0.55360(12) 0.48348(11) 0.65480(5) 0.0852(7) Uani 1 1 d . . . . .
Cu33 Cu 0.472(2) 0.2760(11) 0.6304(14) 0.093(10) Uani 0.25(3) 1 d . . P A 2
Cu34 Cu 0.7267(7) 0.5912(6) 0.3899(4) 0.102(5) Uani 0.2 1 d . . P B 2
Cu35 Cu 0.3153(8) 0.2473(9) 0.5862(5) 0.060(4) Uani 0.1 1 d D U P A 2
C91 C 0.8535(15) 0.4211(12) 0.7006(9) 0.100(7) Uani 0.536(17) 1 d D U P C 2
H91A H 0.869823 0.459615 0.685600 0.151 Uiso 0.536(17) 1 calc R U P C 2
H91B H 0.881127 0.416068 0.726242 0.151 Uiso 0.536(17) 1 calc R U P C 2
H91C H 0.806847 0.429247 0.705916 0.151 Uiso 0.536(17) 1 calc R U P C 2
C92 C 0.9273(9) 0.3511(16) 0.6611(8) 0.088(6) Uani 0.536(17) 1 d D U P C 2
H92A H 0.929697 0.313407 0.642055 0.132 Uiso 0.536(17) 1 calc R U P C 2
H92B H 0.960113 0.343919 0.684344 0.132 Uiso 0.536(17) 1 calc R U P C 2
H92C H 0.937170 0.394005 0.647799 0.132 Uiso 0.536(17) 1 calc R U P C 2
C93 C 0.8466(13) 0.2949(13) 0.7029(8) 0.093(7) Uani 0.536(17) 1 d D U P C 2
H93A H 0.802932 0.299629 0.713684 0.140 Uiso 0.536(17) 1 calc R U P C 2
H93B H 0.882005 0.294335 0.725215 0.140 Uiso 0.536(17) 1 calc R U P C 2
H93C H 0.847737 0.252212 0.687737 0.140 Uiso 0.536(17) 1 calc R U P C 2
C94 C 0.2626(9) 0.1023(19) 0.6121(11) 0.089(7) Uani 0.388(14) 1 d D U P D 2
H94A H 0.240839 0.119173 0.635349 0.133 Uiso 0.388(14) 1 calc R U P D 2
H94B H 0.246399 0.056336 0.605261 0.133 Uiso 0.388(14) 1 calc R U P D 2
H94C H 0.252045 0.132615 0.589052 0.133 Uiso 0.388(14) 1 calc R U P D 2
C95 C 0.3693(18) 0.0468(16) 0.5954(10) 0.095(7) Uani 0.388(14) 1 d D U P D 2
H95A H 0.364994 0.062744 0.567433 0.143 Uiso 0.388(14) 1 calc R U P D 2
H95B H 0.345302 0.003582 0.597210 0.143 Uiso 0.388(14) 1 calc R U P D 2
H95C H 0.416716 0.040148 0.604430 0.143 Uiso 0.388(14) 1 calc R U P D 2
C96 C 0.3548(19) 0.079(2) 0.6669(6) 0.096(7) Uani 0.388(14) 1 d D U P D 2
H96A H 0.398813 0.056792 0.669932 0.145 Uiso 0.388(14) 1 d R U P D 2
H96B H 0.320603 0.046982 0.674513 0.145 Uiso 0.388(14) 1 d R U P D 2
H96C H 0.355372 0.119162 0.684242 0.145 Uiso 0.388(14) 1 d R U P D 2

loop_
_atom_site_aniso_label
_atom_site_aniso_U_11
_atom_site_aniso_U_22
_atom_site_aniso_U_33
_atom_site_aniso_U_23
_atom_site_aniso_U_13
_atom_site_aniso_U_12
Cu1 0.0380(7) 0.0278(7) 0.0375(8) 0.0011(6) 0.0065(6) 0.0021(6)
Cu2 0.0303(10) 0.0367(11) 0.0498(12) -0.0149(9) -0.0094(9) 0.0045(8)
Cu3 0.0400(7) 0.0394(8) 0.0271(7) -0.0036(6) -0.0044(6) -0.0056(6)
Cu4 0.0262(6) 0.0494(9) 0.0314(7) -0.0004(6) 0.0029(5) 0.0031(6)
Cu5 0.0461(8) 0.0356(8) 0.0377(8) 0.0036(6) -0.0012(6) 0.0005(6)
Cu6 0.0316(7) 0.0432(8) 0.0409(8) 0.0079(7) 0.0064(6) 0.0021(6)
Cu7 0.0347(7) 0.0483(9) 0.0423(8) 0.0076(7) -0.0036(6) 0.0016(6)
Cu8 0.0396(8) 0.0534(9) 0.0298(7) -0.0067(7) 0.0017(6) -0.0055(7)
Cu9 0.0497(8) 0.0535(10) 0.0317(8) 0.0097(7) 0.0094(6) -0.0029(7)
Cu10 0.0304(7) 0.0615(10) 0.0359(8) -0.0008(7) 0.0010(6) -0.0056(7)
Cu11 0.0533(9) 0.0361(8) 0.0395(8) -0.0056(7) 0.0029(7) -0.0031(7)
Cu12 0.0379(8) 0.0427(9) 0.0515(9) 0.0058(7) 0.0079(6) 0.0076(6)
Cu13 0.0395(8) 0.0421(9) 0.0454(8) -0.0081(7) 0.0027(6) -0.0045(6)
Cu14 0.0449(8) 0.0464(9) 0.0425(8) -0.0019(7) 0.0058(6) -0.0105(7)
Cu15 0.0468(8) 0.0423(9) 0.0470(9) -0.0036(7) 0.0060(7) 0.0065(7)
Cu16 0.0605(10) 0.0533(10) 0.0388(8) -0.0046(7) 0.0142(7) 0.0086(8)
Cu17 0.0431(8) 0.0460(9) 0.0568(10) 0.0008(8) 0.0005(7) 0.0003(7)
Cu18 0.0368(8) 0.0612(10) 0.0493(9) 0.0167(8) -0.0050(7) -0.0054(7)
Cu19 0.0431(8) 0.0560(10) 0.0558(10) -0.0082(8) 0.0067(7) 0.0022(7)
Cu20 0.0517(9) 0.0528(10) 0.0535(10) -0.0007(8) -0.0066(7) 0.0004(7)
V3 0.0268(9) 0.0370(11) 0.0277(9) 0.0044(8) 0.0005(7) -0.0032(8)
V2 0.0286(9) 0.0367(11) 0.0249(9) -0.0027(8) 0.0011(7) -0.0013(8)
Cu21 0.0537(10) 0.0847(14) 0.0652(11) -0.0087(10) 0.0040(8) -0.0059(9)
Cu22 0.0750(12) 0.0693(13) 0.0583(11) 0.0032(9) 0.0015(9) -0.0040(9)
V1 0.0341(9) 0.0346(11) 0.0257(9) -0.0008(8) 0.0015(7) 0.0014(8)
Cu24 0.0524(11) 0.0618(13) 0.0610(14) 0.0075(11) 0.0003(10) 0.0108(9)
Cu25 0.037(3) 0.061(7) 0.040(3) 0.006(3) 0.0078(18) -0.003(3)
Cu26 0.0398(12) 0.0667(16) 0.0717(17) -0.0052(14) 0.0123(11) -0.0052(11)
Cu27 0.054(2) 0.0538(19) 0.060(3) 0.0131(15) -0.0075(19) 0.0015(15)
Cu28 0.060(4) 0.050(4) 0.056(3) 0.021(3) 0.013(3) 0.008(3)
Cu29 0.0544(16) 0.097(2) 0.0471(14) -0.0142(16) 0.0026(11) 0.0077(16)
P1 0.0362(16) 0.053(2) 0.0464(19) 0.0115(16) 0.0122(14) -0.0010(14)
P2 0.0526(19) 0.053(2) 0.0385(18) 0.0196(16) -0.0085(15) -0.0080(16)
P3 0.054(2) 0.088(3) 0.0270(17) -0.0061(18) 0.0103(15) -0.0048(19)
O1 0.037(4) 0.041(4) 0.022(4) 0.001(3) 0.003(3) 0.002(3)
O2 0.037(4) 0.034(4) 0.033(4) -0.003(3) -0.006(3) -0.008(3)
O3 0.042(4) 0.045(5) 0.037(4) -0.007(4) 0.007(3) -0.005(4)
O4 0.035(4) 0.050(5) 0.048(5) -0.002(4) 0.012(4) -0.003(4)
O5 0.040(4) 0.040(5) 0.030(4) 0.003(3) 0.008(3) 0.002(3)
O6 0.027(4) 0.050(5) 0.045(5) 0.005(4) 0.001(3) 0.000(3)
O7 0.033(4) 0.046(5) 0.042(4) -0.009(4) 0.003(3) 0.004(3)
O8 0.042(4) 0.061(6) 0.029(4) -0.010(4) -0.001(3) 0.011(4)
O9 0.033(4) 0.038(4) 0.041(4) 0.002(4) -0.003(3) -0.001(3)
O10 0.033(4) 0.033(4) 0.046(5) 0.004(4) -0.004(3) 0.003(3)
O11 0.050(5) 0.039(5) 0.047(5) 0.006(4) -0.012(4) 0.002(4)
O12 0.051(5) 0.064(6) 0.034(4) 0.006(4) -0.006(4) -0.010(4)
O13 0.072(6) 0.056(6) 0.045(5) 0.012(4) 0.003(4) -0.011(5)
O14 0.052(5) 0.106(8) 0.024(4) -0.005(5) 0.006(4) -0.017(5)
O15 0.062(5) 0.073(7) 0.044(5) -0.004(5) 0.019(4) 0.008(5)
O16 0.089(7) 0.042(5) 0.052(5) 0.009(4) 0.023(5) 0.000(5)
O17 0.050(5) 0.050(5) 0.067(6) 0.011(4) 0.001(4) -0.006(4)
C1 0.029(5) 0.039(6) 0.026(5) -0.014(5) -0.002(4) -0.004(4)
O18 0.052(5) 0.058(6) 0.073(6) 0.013(5) 0.021(5) 0.010(4)
C2 0.040(5) 0.033(5) 0.037(5) -0.003(4) -0.001(4) 0.002(4)
O19 0.065(6) 0.100(8) 0.049(6) 0.006(5) 0.015(5) 0.010(5)
O20 0.071(6) 0.082(7) 0.053(6) 0.026(5) -0.007(5) -0.026(5)
C3 0.032(6) 0.041(7) 0.038(6) 0.003(5) 0.004(5) 0.000(5)
C4 0.051(5) 0.047(6) 0.046(5) -0.002(5) 0.005(5) -0.006(5)
C5 0.048(7) 0.045(7) 0.035(6) -0.004(5) -0.002(5) -0.006(5)
C6 0.031(6) 0.047(7) 0.039(6) -0.002(5) -0.003(5) -0.005(5)
C7 0.039(6) 0.039(7) 0.061(8) -0.006(6) 0.003(6) 0.005(5)
C8 0.053(5) 0.037(5) 0.049(5) -0.001(4) 0.002(4) 0.000(4)
C9 0.035(6) 0.063(8) 0.065(7) 0.012(6) -0.003(5) 0.000(5)
C10 0.043(5) 0.058(6) 0.060(6) -0.001(5) 0.007(5) -0.003(5)
C11 0.036(6) 0.047(7) 0.043(7) 0.006(6) -0.002(5) 0.009(5)
C12 0.051(6) 0.058(7) 0.073(7) 0.014(6) -0.001(5) 0.006(5)
C13 0.044(7) 0.039(7) 0.048(7) -0.002(6) 0.007(6) 0.007(5)
C14 0.031(5) 0.076(8) 0.049(6) 0.020(6) -0.007(5) 0.000(5)
C15 0.035(7) 0.074(10) 0.065(9) 0.025(8) 0.007(6) -0.010(6)
C16 0.055(8) 0.079(10) 0.036(7) -0.013(7) -0.019(6) -0.005(7)
C17 0.059(5) 0.054(5) 0.055(5) 0.003(5) 0.008(5) -0.013(5)
C18 0.041(7) 0.056(9) 0.074(9) 0.002(7) 0.008(6) 0.002(6)
C19 0.067(8) 0.043(7) 0.046(7) -0.001(6) 0.014(6) 0.005(6)
C20 0.041(5) 0.084(7) 0.059(6) 0.026(6) -0.007(5) 0.007(5)
C21 0.053(8) 0.071(9) 0.055(8) 0.017(7) 0.028(6) -0.001(7)
C22 0.063(8) 0.036(7) 0.054(8) 0.003(6) 0.003(6) 0.003(6)
C23 0.035(6) 0.070(9) 0.045(7) 0.003(6) -0.016(5) 0.003(6)
C24 0.065(8) 0.053(8) 0.060(8) -0.008(7) 0.027(7) 0.009(6)
C25 0.052(5) 0.073(6) 0.074(6) -0.006(5) 0.017(5) 0.002(5)
C26 0.028(6) 0.068(9) 0.073(9) 0.013(7) 0.022(6) 0.016(6)
C27 0.060(6) 0.072(6) 0.036(5) -0.001(5) 0.001(5) 0.001(5)
C28 0.074(10) 0.103(13) 0.043(8) -0.005(8) -0.018(7) 0.014(9)
C29 0.105(11) 0.058(9) 0.046(8) -0.031(7) 0.012(8) -0.006(8)
C30 0.123(15) 0.141(17) 0.063(10) -0.027(11) 0.060(10) -0.012(12)
C31 0.037(8) 0.085(12) 0.21(2) 0.029(13) 0.055(11) 0.012(8)
C32 0.073(10) 0.080(11) 0.107(12) -0.008(10) 0.046(9) 0.026(9)
C33 0.072(6) 0.083(6) 0.052(5) 0.000(5) -0.006(5) 0.000(5)
C34 0.075(10) 0.062(10) 0.105(12) 0.020(9) -0.007(9) 0.019(8)
C35 0.084(10) 0.112(13) 0.032(7) -0.014(8) 0.023(7) -0.010(9)
C36 0.101(6) 0.102(7) 0.075(6) 0.007(6) -0.007(6) -0.005(6)
C37 0.082(11) 0.149(16) 0.034(8) -0.030(9) -0.016(7) 0.007(11)
C38 0.033(7) 0.088(11) 0.082(10) 0.006(9) -0.005(7) -0.004(7)
C39 0.120(14) 0.141(17) 0.075(11) 0.017(11) -0.059(10) -0.071(13)
C40 0.137(17) 0.21(2) 0.024(8) -0.017(11) 0.014(9) 0.000(16)
C41 0.056(9) 0.146(17) 0.142(16) 0.070(14) 0.029(10) 0.060(10)
C42 0.074(9) 0.071(10) 0.051(8) 0.020(7) 0.006(7) 0.004(8)
C43 0.079(9) 0.082(10) 0.050(8) 0.016(8) 0.019(7) -0.003(8)
C44 0.082(6) 0.044(5) 0.072(6) 0.004(5) 0.004(5) -0.002(5)
C45 0.059(6) 0.112(8) 0.071(7) 0.022(7) -0.017(6) 0.000(6)
C46 0.091(6) 0.075(6) 0.080(6) -0.005(5) 0.013(5) -0.025(5)
C47 0.068(7) 0.063(7) 0.096(8) 0.020(6) 0.009(6) -0.012(6)
C48 0.083(12) 0.125(17) 0.22(2) -0.048(16) 0.106(15) -0.010(11)
C49 0.143(17) 0.150(19) 0.114(16) -0.077(15) 0.072(14) -0.013(14)
C50 0.109(13) 0.115(15) 0.060(10) 0.045(10) -0.020(9) -0.021(11)
C51 0.072(6) 0.101(6) 0.087(6) -0.011(6) 0.026(5) 0.004(6)
C52 0.067(11) 0.17(2) 0.118(15) 0.014(14) 0.040(10) -0.036(12)
C53 0.081(11) 0.088(13) 0.118(14) 0.042(11) 0.036(10) -0.027(9)
C54 0.118(13) 0.116(14) 0.071(11) 0.027(11) 0.055(10) -0.015(11)
C55 0.053(9) 0.132(16) 0.115(14) -0.037(13) 0.036(9) 0.020(10)
C56 0.087(13) 0.137(18) 0.127(16) 0.049(14) 0.008(12) 0.026(12)
C57 0.161(19) 0.087(14) 0.121(16) -0.059(12) -0.019(14) 0.038(13)
C58 0.085(13) 0.21(3) 0.15(2) -0.065(18) 0.023(13) -0.072(15)
C59 0.140(11) 0.053(9) 0.127(11) -0.010(9) 0.026(10) 0.002(8)
C60 0.086(12) 0.121(16) 0.130(16) 0.012(13) 0.059(12) -0.004(11)
C61 0.057(10) 0.20(2) 0.118(16) 0.043(15) -0.024(10) -0.043(12)
C62 0.148(12) 0.107(11) 0.102(11) -0.014(10) -0.002(10) -0.040(10)
C63 0.118(14) 0.077(12) 0.068(10) 0.038(9) -0.012(9) -0.035(10)
C64 0.21(2) 0.130(18) 0.080(13) -0.034(13) 0.060(14) -0.036(16)
C65 0.162(19) 0.18(2) 0.064(12) 0.000(14) 0.065(12) -0.037(16)
C66 0.127(11) 0.066(9) 0.151(12) 0.014(9) 0.012(10) -0.033(9)
C67 0.113(16) 0.17(2) 0.146(19) -0.105(17) -0.022(14) -0.021(15)
C68 0.150(19) 0.19(2) 0.097(15) 0.019(15) 0.048(14) -0.085(17)
C69 0.084(14) 0.100(16) 0.26(3) 0.054(17) -0.042(16) 0.044(12)
C70 0.18(2) 0.116(17) 0.068(12) -0.047(12) 0.027(12) -0.028(15)
C71 0.046(10) 0.18(2) 0.19(2) 0.082(18) -0.034(12) -0.002(12)
C72 0.18(2) 0.078(15) 0.18(2) -0.004(15) -0.005(18) 0.067(14)
C73 0.133(18) 0.16(2) 0.18(2) 0.034(17) 0.062(16) 0.098(16)
C74 0.110(11) 0.180(13) 0.127(12) 0.004(11) 0.033(10) 0.025(11)
C75 0.21(3) 0.16(2) 0.103(16) 0.100(16) 0.020(16) -0.013(19)
C76 0.140(18) 0.125(18) 0.15(2) 0.064(15) 0.025(15) 0.039(14)
C77 0.150(12) 0.110(12) 0.150(12) 0.006(11) -0.022(11) -0.020(11)
C78 0.157(12) 0.066(9) 0.084(10) 0.010(8) -0.015(9) -0.005(9)
C79 0.081(12) 0.141(14) 0.075(12) 0.021(13) -0.013(11) -0.009(12)
C80 0.057(11) 0.125(14) 0.081(13) 0.012(12) -0.019(11) -0.014(12)
C81 0.146(13) 0.167(13) 0.128(12) 0.008(11) -0.023(11) 0.022(11)
C82 0.070(12) 0.128(14) 0.080(13) 0.035(12) -0.034(11) -0.001(12)
C83 0.181(13) 0.180(13) 0.114(12) 0.032(11) -0.020(11) -0.029(12)
C84 0.081(11) 0.070(11) 0.113(13) -0.001(11) -0.006(11) -0.029(10)
C85 0.103(10) 0.153(12) 0.123(11) -0.040(10) 0.040(9) 0.008(10)
O21 0.043(4) 0.045(5) 0.021(4) -0.003(3) 0.003(3) 0.001(3)
C86 0.157(12) 0.138(12) 0.107(11) 0.003(10) -0.042(10) 0.006(11)
C87 0.133(12) 0.146(13) 0.158(12) -0.025(11) 0.060(10) 0.014(11)
C88 0.155(12) 0.130(12) 0.152(12) -0.016(11) 0.050(11) -0.053(11)
F1 0.31(3) 0.49(5) 0.64(7) 0.12(5) 0.11(4) 0.02(3)
C89 0.097(12) 0.058(11) 0.125(13) 0.030(11) -0.006(11) -0.005(10)
C90 0.094(12) 0.088(12) 0.121(13) 0.024(12) 0.015(11) -0.019(11)
Cu30 0.061(8) 0.043(6) 0.048(5) 0.004(5) 0.006(5) -0.003(6)
Cu31 0.047(3) 0.079(12) 0.070(4) 0.020(6) 0.014(3) -0.001(5)
Cu32 0.041(5) 0.072(7) 0.198(12) 0.025(7) 0.006(6) 0.000(5)
Cu23 0.1396(18) 0.0807(14) 0.0403(10) -0.0114(10) 0.0353(11) -0.0305(13)
Cu33 0.083(14) 0.087(8) 0.103(17) 0.006(10) -0.025(14) -0.020(8)
Cu34 0.114(10) 0.078(8) 0.106(10) -0.034(7) -0.035(8) 0.031(7)
Cu35 0.054(6) 0.062(7) 0.065(7) 0.024(6) 0.005(6) 0.008(6)
C91 0.083(12) 0.133(14) 0.080(12) 0.006(12) -0.022(11) -0.014(12)
C92 0.054(10) 0.123(14) 0.082(12) 0.025(12) -0.016(10) 0.002(12)
C93 0.070(11) 0.127(13) 0.076(12) 0.035(12) -0.028(10) -0.014(12)
C94 0.075(12) 0.078(12) 0.113(14) 0.012(13) 0.012(12) -0.030(12)
C95 0.097(13) 0.064(12) 0.123(14) 0.010(13) 0.000(12) -0.022(11)
C96 0.095(13) 0.075(13) 0.117(14) 0.025(12) 0.000(12) -0.020(12)

loop_
_atom_type_symbol
_atom_type_description
_atom_type_scat_dispersion_real
_atom_type_scat_dispersion_imag
_atom_type_scat_source
C C 0.0033 0.0016 'International Tables Vol C Tables 4.2.6.8 and 6.1.1.4'
H H 0.0000 0.0000 'International Tables Vol C Tables 4.2.6.8 and 6.1.1.4'
Cu Cu 0.3201 1.2651 'International Tables Vol C Tables 4.2.6.8 and 6.1.1.4'
F F 0.0171 0.0103 'International Tables Vol C Tables 4.2.6.8 and 6.1.1.4'
O O 0.0106 0.0060 'International Tables Vol C Tables 4.2.6.8 and 6.1.1.4'
P P 0.1023 0.0942 'International Tables Vol C Tables 4.2.6.8 and 6.1.1.4'
V V 0.3005 0.5294 'International Tables Vol C Tables 4.2.6.8 and 6.1.1.4'

loop_
_geom_angle_atom_site_label_1
_geom_angle_atom_site_label_2
_geom_angle_atom_site_label_3
_geom_angle
_geom_angle_site_symmetry_1
_geom_angle_site_symmetry_3
_geom_angle_publ_flag
Cu11 Cu1 Cu15 94.67(6) . . ?
Cu11 Cu1 V1 103.79(6) . . ?
Cu15 Cu1 V1 88.30(6) . . ?
O2 Cu1 Cu11 138.0(2) . . ?
O2 Cu1 Cu15 122.40(19) . . ?
O2 Cu1 V1 96.96(19) . . ?
C2 Cu1 Cu11 62.9(3) . . ?
C2 Cu1 Cu15 52.8(3) . . ?
C2 Cu1 V1 134.3(3) . . ?
C2 Cu1 O2 122.6(4) . . ?
C2 Cu1 O21 153.2(4) . . ?
O21 Cu1 Cu11 94.6(2) . . ?
O21 Cu1 Cu15 120.4(2) . . ?
O21 Cu1 V1 32.58(19) . . ?
O21 Cu1 O2 83.6(3) . . ?
O1 Cu2 O1 180.0 . 3_666 ?
O1 Cu2 O2 72.5(2) . 3_666 ?
O1 Cu2 O2 72.5(2) 3_666 . ?
O1 Cu2 O2 107.5(2) 3_666 3_666 ?
O1 Cu2 O2 107.5(2) . . ?
O2 Cu2 O2 180.0(3) . 3_666 ?
O21 Cu2 O1 106.0(2) . 3_666 ?
O21 Cu2 O1 106.0(2) 3_666 . ?
O21 Cu2 O1 74.0(2) . . ?
O21 Cu2 O1 74.0(2) 3_666 3_666 ?
O21 Cu2 O2 106.5(2) . 3_666 ?
O21 Cu2 O2 73.5(2) 3_666 3_666 ?
O21 Cu2 O2 73.5(2) . . ?
O21 Cu2 O2 106.5(2) 3_666 . ?
O21 Cu2 O21 180.0(2) . 3_666 ?
Cu10 Cu3 Cu11 141.33(6) 3_666 . ?
Cu10 Cu3 Cu13 93.19(6) 3_666 . ?
Cu10 Cu3 V2 102.20(6) 3_666 . ?
Cu11 Cu3 V2 64.93(5) . . ?
Cu13 Cu3 Cu11 51.98(5) . . ?
Cu13 Cu3 V2 87.71(6) . . ?
O1 Cu3 Cu10 93.5(2) . 3_666 ?
O1 Cu3 Cu11 91.2(2) . . ?
O1 Cu3 Cu13 119.3(2) . . ?
O1 Cu3 V2 32.2(2) . . ?
O1 Cu3 O21 82.9(3) . . ?
C1 Cu3 Cu10 63.5(3) . 3_666 ?
C1 Cu3 Cu11 98.1(3) . . ?
C1 Cu3 Cu13 52.4(3) . . ?
C1 Cu3 V2 133.8(3) . . ?
C1 Cu3 O1 152.6(4) . . ?
C1 Cu3 O21 124.1(3) . . ?
O21 Cu3 Cu10 138.8(2) . 3_666 ?
O21 Cu3 Cu11 79.9(2) . . ?
O21 Cu3 Cu13 124.4(2) . . ?
O21 Cu3 V2 96.18(18) . . ?
Cu7 Cu4 Cu10 51.80(5) 3_666 3_666 ?
Cu7 Cu4 V3 87.94(6) 3_666 3_666 ?
Cu10 Cu4 V3 64.92(5) 3_666 3_666 ?
Cu12 Cu4 Cu7 94.16(6) 3_666 3_666 ?
Cu12 Cu4 Cu10 142.51(6) 3_666 3_666 ?
Cu12 Cu4 V3 103.64(7) 3_666 3_666 ?
O1 Cu4 Cu7 123.95(19) . 3_666 ?
O1 Cu4 Cu10 79.07(18) . 3_666 ?
O1 Cu4 Cu12 138.41(18) . 3_666 ?
O1 Cu4 V3 94.56(18) . 3_666 ?
O2 Cu4 Cu7 119.0(2) 3_666 3_666 ?
O2 Cu4 Cu10 90.8(2) 3_666 3_666 ?
O2 Cu4 Cu12 94.3(2) 3_666 3_666 ?
O2 Cu4 V3 31.63(19) 3_666 3_666 ?
O2 Cu4 O1 81.9(3) 3_666 . ?
C3 Cu4 Cu7 52.9(3) . 3_666 ?
C3 Cu4 Cu10 98.6(3) . 3_666 ?
C3 Cu4 Cu12 62.7(3) . 3_666 ?
C3 Cu4 V3 134.3(3) . 3_666 ?
C3 Cu4 O1 125.4(4) . . ?
C3 Cu4 O2 152.3(4) . 3_666 ?
Cu28 Cu5 V3 73.0(3) . . ?
O10 Cu5 V3 32.77(19) . . ?
O10 Cu5 Cu28 103.7(4) . . ?
O10 Cu5 C2 111.2(4) . . ?
O13 Cu5 V3 107.1(3) . . ?
O13 Cu5 Cu28 90.1(3) . . ?
O13 Cu5 O10 96.0(3) . . ?
O13 Cu5 C2 152.8(4) . . ?
O13 Cu5 C8 117.9(4) . . ?
C2 Cu5 V3 96.4(3) . . ?
C2 Cu5 Cu28 83.8(4) . . ?
C8 Cu5 V3 130.6(4) . . ?
C8 Cu5 Cu28 87.1(5) . . ?
C8 Cu5 O10 144.6(4) . . ?
C8 Cu5 C2 35.6(4) . . ?
Cu25 Cu6 V2 73.1(5) 3_666 . ?
O9 Cu6 V2 32.46(19) . . ?
O9 Cu6 Cu25 103.7(6) . 3_666 ?
O18 Cu6 V2 105.6(2) . . ?
O18 Cu6 Cu25 89.2(4) . 3_666 ?
O18 Cu6 O9 95.5(3) . . ?
O18 Cu6 C3 154.0(4) . . ?
O18 Cu6 C11 118.5(4) . . ?
C3 Cu6 V2 97.8(3) . . ?
C3 Cu6 Cu25 86.7(5) . 3_666 ?
C3 Cu6 O9 110.4(4) . . ?
C11 Cu6 V2 131.4(3) . . ?
C11 Cu6 Cu25 87.4(7) . 3_666 ?
C11 Cu6 O9 144.6(4) . . ?
C11 Cu6 C3 35.7(4) . . ?
Cu10 Cu7 Cu4 72.68(5) . 3_666 ?
Cu20 Cu7 Cu4 76.76(6) . 3_666 ?
Cu20 Cu7 Cu10 117.58(7) . . ?
C3 Cu7 Cu4 46.9(3) 3_666 3_666 ?
C3 Cu7 Cu10 112.1(3) 3_666 . ?
C3 Cu7 Cu20 80.2(3) 3_666 . ?
C6 Cu7 Cu4 101.3(3) . 3_666 ?
C6 Cu7 Cu10 48.5(3) . . ?
C6 Cu7 Cu20 164.7(3) . . ?
C6 Cu7 C3 109.8(4) . 3_666 ?
C14 Cu7 Cu4 122.2(3) . 3_666 ?
C14 Cu7 Cu10 105.7(4) . . ?
C14 Cu7 Cu20 52.2(4) . . ?
C14 Cu7 C3 129.2(5) . 3_666 ?
C14 Cu7 C6 120.6(5) . . ?
O7 Cu8 V1 32.4(2) . . ?
O7 Cu8 C1 109.0(3) . . ?
O7 Cu8 Cu23 107.5(2) . 3_666 ?
O14 Cu8 V1 106.8(2) . . ?
O14 Cu8 O7 96.0(3) . . ?
O14 Cu8 C1 154.9(4) . . ?
O14 Cu8 C5 117.7(4) . . ?
O14 Cu8 Cu23 93.2(3) . 3_666 ?
C1 Cu8 V1 95.7(3) . . ?
C1 Cu8 Cu23 81.4(3) . 3_666 ?
C5 Cu8 V1 130.6(3) . . ?
C5 Cu8 O7 145.1(4) . . ?
C5 Cu8 C1 37.4(4) . . ?
C5 Cu8 Cu23 80.8(3) . 3_666 ?
Cu23 Cu8 V1 76.34(6) 3_666 . ?
Cu25 Cu9 Cu28 117.9(5) . 3_666 ?
Cu26 Cu9 Cu25 50.1(2) . . ?
Cu26 Cu9 Cu27 88.2(2) . 3_666 ?
Cu26 Cu9 Cu28 102.0(3) . 3_666 ?
Cu26 Cu9 Cu29 89.56(9) . 3_666 ?
Cu26 Cu9 Cu33 101.1(9) . 3_666 ?
Cu27 Cu9 Cu25 136.3(3) 3_666 . ?
Cu27 Cu9 Cu28 50.7(2) 3_666 3_666 ?
Cu27 Cu9 Cu29 88.29(18) 3_666 3_666 ?
Cu27 Cu9 Cu33 16.5(10) 3_666 3_666 ?
Cu29 Cu9 Cu25 102.0(3) 3_666 . ?
Cu29 Cu9 Cu28 136.2(2) 3_666 3_666 ?
Cu29 Cu9 Cu33 98.5(8) 3_666 3_666 ?
O4 Cu9 Cu25 136.8(3) 3_666 . ?
O4 Cu9 Cu26 148.7(2) 3_666 . ?
O4 Cu9 Cu27 71.5(3) 3_666 3_666 ?
O4 Cu9 Cu28 46.8(3) 3_666 3_666 ?
O4 Cu9 Cu29 112.7(2) 3_666 3_666 ?
O4 Cu9 Cu33 55.6(12) 3_666 3_666 ?
O4 Cu9 Cu34 142.4(3) 3_666 . ?
O8 Cu9 Cu25 46.4(4) 3_666 . ?
O8 Cu9 Cu26 71.6(2) 3_666 . ?
O8 Cu9 Cu27 115.5(3) 3_666 3_666 ?
O8 Cu9 Cu28 74.1(3) 3_666 3_666 ?
O8 Cu9 Cu29 148.3(2) 3_666 3_666 ?
O8 Cu9 O4 95.4(3) 3_666 3_666 ?
O8 Cu9 O11 95.3(3) 3_666 . ?
O8 Cu9 Cu33 109.8(6) 3_666 3_666 ?
O8 Cu9 Cu34 54.8(3) 3_666 . ?
O11 Cu9 Cu25 74.2(4) . . ?
O11 Cu9 Cu26 114.5(2) . . ?
O11 Cu9 Cu27 146.7(2) . 3_666 ?
O11 Cu9 Cu28 136.6(3) . 3_666 ?
O11 Cu9 Cu29 69.0(2) . 3_666 ?
O11 Cu9 O4 94.5(3) . 3_666 ?
O11 Cu9 Cu33 141.5(6) . 3_666 ?
O11 Cu9 Cu34 109.2(3) . . ?
C21 Cu9 Cu25 99.4(4) 3_666 . ?
C21 Cu9 Cu26 53.7(4) 3_666 . ?
C21 Cu9 Cu27 52.6(5) 3_666 3_666 ?
C21 Cu9 Cu28 98.7(4) 3_666 3_666 ?
C21 Cu9 Cu29 55.1(4) 3_666 3_666 ?
C21 Cu9 O4 121.2(5) 3_666 3_666 ?
C21 Cu9 O8 122.3(5) 3_666 3_666 ?
C21 Cu9 O11 121.3(5) 3_666 . ?
C21 Cu9 Cu33 69.0(13) 3_666 3_666 ?
C21 Cu9 Cu34 70.9(5) 3_666 . ?
Cu33 Cu9 Cu34 109.1(8) 3_666 . ?
Cu3 Cu10 Cu4 73.79(5) 3_666 3_666 ?
Cu3 Cu10 Cu17 72.66(6) 3_666 . ?
Cu7 Cu10 Cu3 126.08(7) . 3_666 ?
Cu7 Cu10 Cu4 55.52(5) . 3_666 ?
Cu7 Cu10 Cu17 89.61(6) . . ?
Cu17 Cu10 Cu4 90.75(6) . 3_666 ?
O3 Cu10 Cu3 79.7(2) . 3_666 ?
O3 Cu10 Cu4 81.2(2) . 3_666 ?
O3 Cu10 Cu7 106.9(2) . . ?
O3 Cu10 Cu17 152.4(2) . . ?
O3 Cu10 C1 90.7(3) . 3_666 ?
C1 Cu10 Cu3 44.2(2) 3_666 3_666 ?
C1 Cu10 Cu4 117.8(2) 3_666 3_666 ?
C1 Cu10 Cu7 158.7(3) 3_666 . ?
C1 Cu10 Cu17 69.7(2) 3_666 . ?
C6 Cu10 Cu3 117.9(3) . 3_666 ?
C6 Cu10 Cu4 91.4(3) . 3_666 ?
C6 Cu10 Cu7 53.2(3) . . ?
C6 Cu10 Cu17 47.0(3) . . ?
C6 Cu10 O3 158.3(4) . . ?
C6 Cu10 C1 110.7(4) . 3_666 ?
Cu1 Cu11 Cu3 72.89(5) . . ?
Cu1 Cu11 Cu19 71.35(6) . . ?
Cu13 Cu11 Cu1 124.71(7) . . ?
Cu13 Cu11 Cu3 55.43(5) . . ?
Cu13 Cu11 Cu19 89.60(6) . . ?
Cu19 Cu11 Cu3 90.61(6) . . ?
O5 Cu11 Cu1 82.0(2) . . ?
O5 Cu11 Cu3 81.3(2) . . ?
O5 Cu11 Cu13 106.1(2) . . ?
O5 Cu11 Cu19 153.4(2) . . ?
O5 Cu11 C2 92.8(3) . . ?
C2 Cu11 Cu1 44.7(3) . . ?
C2 Cu11 Cu3 117.4(3) . . ?
C2 Cu11 Cu13 157.4(3) . . ?
C2 Cu11 Cu19 68.4(3) . . ?
C13 Cu11 Cu1 117.2(4) . . ?
C13 Cu11 Cu3 91.5(4) . . ?
C13 Cu11 Cu13 52.9(3) . . ?
C13 Cu11 Cu19 47.8(3) . . ?
C13 Cu11 O5 156.7(4) . . ?
C13 Cu11 C2 110.0(4) . . ?
Cu4 Cu12 Cu20 71.87(6) 3_666 . ?
Cu15 Cu12 Cu4 124.63(7) . 3_666 ?
Cu15 Cu12 Cu20 89.32(6) . . ?
O6 Cu12 Cu4 81.7(2) . 3_666 ?
O6 Cu12 Cu15 105.8(2) . . ?
O6 Cu12 Cu20 153.6(2) . . ?
O6 Cu12 C3 93.1(3) . 3_666 ?
O6 Cu12 C7 157.0(4) . . ?
C3 Cu12 Cu4 45.6(2) 3_666 3_666 ?
C3 Cu12 Cu15 157.7(3) 3_666 . ?
C3 Cu12 Cu20 68.9(3) 3_666 . ?
C7 Cu12 Cu4 117.1(4) . 3_666 ?
C7 Cu12 Cu15 53.3(3) . . ?
C7 Cu12 Cu20 47.1(4) . . ?
C7 Cu12 C3 109.5(4) . 3_666 ?
Cu11 Cu13 Cu3 72.59(5) . . ?
Cu17 Cu13 Cu3 77.83(6) 3_666 . ?
Cu17 Cu13 Cu11 116.79(7) 3_666 . ?
C1 Cu13 Cu3 45.4(3) . . ?
C1 Cu13 Cu11 110.5(3) . . ?
C1 Cu13 Cu17 82.1(3) . 3_666 ?
C4 Cu13 Cu3 122.4(4) . . ?
C4 Cu13 Cu11 104.2(3) . . ?
C4 Cu13 Cu17 51.7(4) . 3_666 ?
C4 Cu13 C1 131.4(5) . . ?
C4 Cu13 C13 118.6(5) . . ?
C13 Cu13 Cu3 101.5(3) . . ?
C13 Cu13 Cu11 48.2(3) . . ?
C13 Cu13 Cu17 162.8(3) . 3_666 ?
C13 Cu13 C1 109.9(4) . . ?
O9 Cu14 Cu17 56.9(2) . 3_666 ?
O16 Cu14 Cu17 146.4(3) . 3_666 ?
O16 Cu14 O9 99.2(3) . . ?
O16 Cu14 C4 163.0(4) . . ?
O16 Cu14 C17 127.0(5) . . ?
C4 Cu14 Cu17 46.7(4) . 3_666 ?
C4 Cu14 O9 97.8(4) . . ?
C4 Cu14 C17 36.1(5) . . ?
C17 Cu14 Cu17 80.1(4) . 3_666 ?
C17 Cu14 O9 133.8(4) . . ?
Cu12 Cu15 Cu1 73.21(6) . . ?
Cu19 Cu15 Cu1 75.06(6) . . ?
Cu19 Cu15 Cu12 117.39(8) . . ?
C2 Cu15 Cu1 45.6(3) . . ?
C2 Cu15 Cu12 111.5(3) . . ?
C2 Cu15 Cu19 78.5(3) . . ?
C7 Cu15 Cu1 103.0(3) . . ?
C7 Cu15 Cu12 49.4(3) . . ?
C7 Cu15 Cu19 165.5(4) . . ?
C7 Cu15 C2 110.7(4) . . ?
C19 Cu15 Cu1 120.5(4) . . ?
C19 Cu15 Cu12 106.9(4) . . ?
C19 Cu15 Cu19 51.6(4) . . ?
C19 Cu15 C2 127.0(5) . . ?
C19 Cu15 C7 121.9(5) . . ?
O7 Cu16 Cu19 57.0(2) . . ?
O19 Cu16 Cu19 148.0(3) . . ?
O19 Cu16 O7 100.8(3) . . ?
O19 Cu16 C19 161.4(5) . . ?
O19 Cu16 C24 125.0(5) . . ?
C19 Cu16 Cu19 46.5(4) . . ?
C19 Cu16 O7 97.8(4) . . ?
C24 Cu16 Cu19 79.7(4) . . ?
C24 Cu16 O7 134.2(4) . . ?
C24 Cu16 C19 36.4(5) . . ?
Cu13 Cu17 Cu10 92.63(6) 3_666 . ?
Cu13 Cu17 Cu14 86.33(7) 3_666 3_666 ?
Cu14 Cu17 Cu10 148.50(7) 3_666 . ?
O9 Cu17 Cu10 101.12(18) 3_666 . ?
O9 Cu17 Cu13 99.52(18) 3_666 3_666 ?
O9 Cu17 Cu14 48.39(18) 3_666 3_666 ?
C4 Cu17 Cu10 145.2(4) 3_666 . ?
C4 Cu17 Cu13 52.9(3) 3_666 3_666 ?
C4 Cu17 Cu14 47.5(3) 3_666 3_666 ?
C4 Cu17 O9 90.6(4) 3_666 3_666 ?
C4 Cu17 C6 160.6(5) 3_666 . ?
C4 Cu17 C23 129.1(5) 3_666 . ?
C6 Cu17 Cu10 43.3(3) . . ?
C6 Cu17 Cu13 132.4(3) . 3_666 ?
C6 Cu17 Cu14 139.7(3) . 3_666 ?
C6 Cu17 O9 105.1(4) . 3_666 ?
C6 Cu17 C23 34.4(4) . . ?
C23 Cu17 Cu10 76.8(4) . . ?
C23 Cu17 Cu13 148.8(3) . 3_666 ?
C23 Cu17 Cu14 117.9(3) . 3_666 ?
C23 Cu17 O9 111.3(4) . 3_666 ?
O10 Cu18 Cu20 57.6(2) . . ?
O20 Cu18 Cu20 146.0(3) . . ?
O20 Cu18 O10 100.5(3) . . ?
O20 Cu18 C14 162.1(4) . . ?
O20 Cu18 C20 126.7(4) . . ?
C14 Cu18 Cu20 46.6(4) . . ?
C14 Cu18 O10 97.2(4) . . ?
C14 Cu18 C20 35.6(4) . . ?
C20 Cu18 Cu20 78.9(4) . . ?
C20 Cu18 O10 132.8(4) . . ?
Cu15 Cu19 Cu11 95.06(7) . . ?
Cu15 Cu19 Cu16 85.33(6) . . ?
Cu16 Cu19 Cu11 149.79(8) . . ?
O7 Cu19 Cu11 102.56(17) . . ?
O7 Cu19 Cu15 98.90(18) . . ?
O7 Cu19 Cu16 47.91(17) . . ?
C13 Cu19 Cu11 43.9(3) . . ?
C13 Cu19 Cu15 135.4(3) . . ?
C13 Cu19 Cu16 138.3(3) . . ?
C13 Cu19 O7 105.9(4) . . ?
C13 Cu19 C22 33.1(4) . . ?
C19 Cu19 Cu11 146.5(4) . . ?
C19 Cu19 Cu15 52.1(4) . . ?
C19 Cu19 Cu16 47.7(4) . . ?
C19 Cu19 O7 90.6(4) . . ?
C19 Cu19 C13 158.4(5) . . ?
C19 Cu19 C22 128.7(5) . . ?
C22 Cu19 Cu11 76.6(4) . . ?
C22 Cu19 Cu15 153.0(3) . . ?
C22 Cu19 Cu16 114.8(3) . . ?
C22 Cu19 O7 107.9(4) . . ?
Cu7 Cu20 Cu12 93.71(7) . . ?
Cu7 Cu20 Cu18 86.40(7) . . ?
Cu18 Cu20 Cu12 149.64(7) . . ?
O10 Cu20 Cu7 97.87(18) . . ?
O10 Cu20 Cu12 102.72(17) . . ?
O10 Cu20 Cu18 47.47(17) . . ?
C7 Cu20 Cu7 134.7(4) . . ?
C7 Cu20 Cu12 44.5(4) . . ?
C7 Cu20 Cu18 137.8(4) . . ?
C7 Cu20 O10 106.7(4) . . ?
C7 Cu20 C18 34.0(5) . . ?
C14 Cu20 Cu7 52.4(4) . . ?
C14 Cu20 Cu12 145.6(4) . . ?
C14 Cu20 Cu18 47.6(3) . . ?
C14 Cu20 O10 89.0(4) . . ?
C14 Cu20 C7 159.5(5) . . ?
C14 Cu20 C18 128.3(5) . . ?
C18 Cu20 Cu7 151.4(3) . . ?
C18 Cu20 Cu12 77.9(4) . . ?
C18 Cu20 Cu18 114.6(4) . . ?
C18 Cu20 O10 110.6(4) . . ?
O2 V3 O3 108.7(3) . . ?
O4 V3 O2 109.2(3) . . ?
O4 V3 O3 112.6(4) . . ?
O4 V3 O10 108.5(4) . . ?
O10 V3 O2 106.6(3) . . ?
O10 V3 O3 111.1(4) . . ?
O5 V2 O1 109.5(3) . . ?
O8 V2 O1 109.7(4) . . ?
O8 V2 O5 112.1(3) . . ?
O8 V2 O9 107.4(3) . . ?
O9 V2 O1 106.7(3) . . ?
O9 V2 O5 111.2(3) . . ?
Cu25 Cu21 Cu29 96.8(5) . 3_666 ?
Cu26 Cu21 Cu25 49.4(5) . . ?
Cu26 Cu21 Cu29 80.99(9) . 3_666 ?
O15 Cu21 Cu25 127.5(3) . . ?
O15 Cu21 Cu26 124.8(3) . . ?
O15 Cu21 Cu29 44.1(3) . 3_666 ?
O15 Cu21 C10 170.1(5) . . ?
O15 Cu21 C25 154.7(5) . . ?
O15 Cu21 Cu31 129.3(3) . . ?
C10 Cu21 Cu25 43.9(4) . . ?
C10 Cu21 Cu26 47.2(4) . . ?
C10 Cu21 Cu29 126.9(4) . 3_666 ?
C10 Cu21 C25 34.7(5) . . ?
C10 Cu21 Cu31 43.8(5) . . ?
C25 Cu21 Cu25 77.6(5) . . ?
C25 Cu21 Cu26 71.6(4) . . ?
C25 Cu21 Cu29 148.1(4) . 3_666 ?
C25 Cu21 Cu31 74.6(5) . . ?
Cu29 Cu22 Cu27 80.79(17) . . ?
O12 Cu22 Cu27 42.8(3) . . ?
O12 Cu22 Cu29 123.4(3) . . ?
O12 Cu22 C27 167.4(4) . . ?
O12 Cu22 C33 156.6(5) . . ?
O12 Cu22 Cu23 127.8(2) . . ?
C27 Cu22 Cu27 125.2(4) . . ?
C27 Cu22 Cu29 45.4(4) . . ?
C27 Cu22 C33 35.0(5) . . ?
C27 Cu22 Cu23 43.2(4) . . ?
C33 Cu22 Cu27 148.6(5) . . ?
C33 Cu22 Cu29 72.0(4) . . ?
C33 Cu22 Cu23 75.2(4) . . ?
Cu23 Cu22 Cu27 100.63(10) . . ?
Cu23 Cu22 Cu29 52.67(9) . . ?
O7 V1 O6 110.6(3) . . ?
O7 V1 O21 106.4(3) . . ?
O11 V1 O6 112.9(4) . . ?
O11 V1 O7 107.0(4) . . ?
O11 V1 O21 109.4(4) . . ?
O21 V1 O6 110.2(3) . . ?
Cu27 Cu24 Cu26 81.15(17) . 3_666 ?
Cu27 Cu24 Cu28 50.8(4) . . ?
Cu28 Cu24 Cu26 97.9(3) . 3_666 ?
O17 Cu24 Cu26 46.1(3) . 3_666 ?
O17 Cu24 Cu27 126.9(3) . . ?
O17 Cu24 Cu28 129.0(3) . . ?
O17 Cu24 C9 170.4(5) . . ?
O17 Cu24 C12 154.3(5) . . ?
C9 Cu24 Cu26 125.8(4) . 3_666 ?
C9 Cu24 Cu27 46.5(4) . . ?
C9 Cu24 Cu28 42.1(4) . . ?
C9 Cu24 C12 35.3(5) . . ?
C12 Cu24 Cu26 150.7(4) . 3_666 ?
C12 Cu24 Cu27 72.5(4) . . ?
C12 Cu24 Cu28 75.4(4) . . ?
Cu6 Cu25 Cu9 115.8(9) 3_666 . ?
Cu6 Cu25 V1 121.5(3) 3_666 . ?
Cu9 Cu25 V1 70.1(3) . . ?
Cu21 Cu25 Cu6 151.8(4) . 3_666 ?
Cu21 Cu25 Cu9 78.7(3) . . ?
Cu21 Cu25 V1 85.7(3) . . ?
Cu26 Cu25 Cu6 101.3(7) . 3_666 ?
Cu26 Cu25 Cu9 58.8(5) . . ?
Cu26 Cu25 Cu21 64.2(2) . . ?
Cu26 Cu25 V1 123.9(6) . . ?
O6 Cu25 Cu6 100.1(4) . 3_666 ?
O6 Cu25 Cu9 101.1(5) . . ?
O6 Cu25 Cu21 100.4(7) . . ?
O6 Cu25 V1 32.3(2) . . ?
O6 Cu25 Cu26 155.6(6) . . ?
O6 Cu25 O8 99.0(6) . 3_666 ?
O8 Cu25 Cu6 72.3(5) 3_666 3_666 ?
O8 Cu25 Cu9 44.9(5) 3_666 . ?
O8 Cu25 Cu21 122.8(8) 3_666 . ?
O8 Cu25 V1 83.3(4) 3_666 . ?
O8 Cu25 Cu26 76.7(9) 3_666 . ?
C10 Cu25 Cu6 108.1(5) . 3_666 ?
C10 Cu25 Cu9 105.5(7) . . ?
C10 Cu25 Cu21 43.7(4) . . ?
C10 Cu25 V1 127.0(8) . . ?
C10 Cu25 Cu26 55.8(5) . . ?
C10 Cu25 O6 126.8(15) . . ?
C10 Cu25 O8 132.0(13) . 3_666 ?
Cu9 Cu26 Cu21 84.43(8) . . ?
Cu9 Cu26 Cu24 81.23(8) . 3_666 ?
Cu21 Cu26 Cu24 159.52(11) . 3_666 ?
Cu25 Cu26 Cu9 71.1(4) . . ?
Cu25 Cu26 Cu21 66.4(5) . . ?
Cu25 Cu26 Cu24 121.5(6) . 3_666 ?
O17 Cu26 Cu9 115.4(2) 3_666 . ?
O17 Cu26 Cu21 159.4(2) 3_666 . ?
O17 Cu26 Cu24 39.6(2) 3_666 3_666 ?
O17 Cu26 Cu25 112.9(4) 3_666 . ?
O17 Cu26 C21 115.5(5) 3_666 3_666 ?
C10 Cu26 Cu9 113.4(4) . . ?
C10 Cu26 Cu21 44.7(4) . . ?
C10 Cu26 Cu24 155.7(4) . 3_666 ?
C10 Cu26 Cu25 52.6(7) . . ?
C10 Cu26 O17 117.2(4) . 3_666 ?
C10 Cu26 C21 126.8(5) . 3_666 ?
C21 Cu26 Cu9 45.2(3) 3_666 . ?
C21 Cu26 Cu21 82.1(4) 3_666 . ?
C21 Cu26 Cu24 77.4(4) 3_666 3_666 ?
C21 Cu26 Cu25 111.1(4) 3_666 . ?
Cu9 Cu27 Cu22 81.30(11) 3_666 . ?
Cu9 Cu27 Cu24 82.91(12) 3_666 . ?
Cu24 Cu27 Cu22 159.2(3) . . ?
Cu28 Cu27 Cu9 70.6(3) . 3_666 ?
Cu28 Cu27 Cu22 120.0(5) . . ?
Cu28 Cu27 Cu24 66.4(4) . . ?
Cu28 Cu27 C43 134.5(4) . . ?
O12 Cu27 Cu9 113.5(3) . 3_666 ?
O12 Cu27 Cu22 37.9(2) . . ?
O12 Cu27 Cu24 162.3(3) . . ?
O12 Cu27 Cu28 111.5(6) . . ?
O12 Cu27 C21 115.7(5) . . ?
O12 Cu27 C43 106.9(5) . . ?
C9 Cu27 Cu9 110.8(4) . 3_666 ?
C9 Cu27 Cu22 155.0(6) . . ?
C9 Cu27 Cu24 45.2(3) . . ?
C9 Cu27 Cu28 50.4(6) . . ?
C9 Cu27 O12 118.9(6) . . ?
C9 Cu27 C21 125.3(6) . . ?
C9 Cu27 C43 125.4(6) . . ?
C21 Cu27 Cu9 44.6(3) . 3_666 ?
C21 Cu27 Cu22 78.9(4) . . ?
C21 Cu27 Cu24 80.4(4) . . ?
C21 Cu27 Cu28 110.0(4) . . ?
C21 Cu27 C43 27.7(4) . . ?
C43 Cu27 Cu9 72.3(4) . 3_666 ?
C43 Cu27 Cu22 78.6(4) . . ?
C43 Cu27 Cu24 83.8(4) . . ?
Cu5 Cu28 Cu9 115.3(7) . 3_666 ?
Cu5 Cu28 V2 122.48(16) . . ?
Cu9 Cu28 V2 69.81(16) 3_666 . ?
Cu24 Cu28 Cu5 151.14(16) . . ?
Cu24 Cu28 Cu9 76.79(16) . 3_666 ?
Cu24 Cu28 V2 86.0(2) . . ?
Cu27 Cu28 Cu5 99.7(5) . . ?
Cu27 Cu28 Cu9 58.7(4) . 3_666 ?
Cu27 Cu28 V2 123.8(3) . . ?
Cu27 Cu28 Cu24 62.9(2) . . ?
O4 Cu28 Cu5 71.8(4) . . ?
O4 Cu28 Cu9 45.0(3) . 3_666 ?
O4 Cu28 V2 83.6(3) . . ?
O4 Cu28 Cu24 120.8(5) . . ?
O4 Cu28 Cu27 76.0(6) . . ?
O5 Cu28 Cu5 101.8(2) . . ?
O5 Cu28 Cu9 99.8(3) . 3_666 ?
O5 Cu28 V2 31.3(2) . . ?
O5 Cu28 Cu24 101.6(6) . . ?
O5 Cu28 Cu27 154.8(4) . . ?
O5 Cu28 O4 98.5(5) . . ?
C9 Cu28 Cu5 107.8(4) . . ?
C9 Cu28 Cu9 103.4(5) . 3_666 ?
C9 Cu28 V2 127.4(7) . . ?
C9 Cu28 Cu24 43.5(4) . . ?
C9 Cu28 Cu27 53.8(5) . . ?
C9 Cu28 O4 129.4(9) . . ?
C9 Cu28 O5 129.2(11) . . ?
Cu9 Cu29 Cu21 79.99(8) 3_666 3_666 ?
Cu9 Cu29 Cu22 83.89(9) 3_666 . ?
Cu22 Cu29 Cu21 157.78(13) . 3_666 ?
O15 Cu29 Cu9 113.4(3) 3_666 3_666 ?
O15 Cu29 Cu21 38.1(2) 3_666 3_666 ?
O15 Cu29 Cu22 162.4(3) 3_666 . ?
O15 Cu29 C21 113.4(4) 3_666 . ?
O15 Cu29 Cu23 117.0(3) 3_666 . ?
C21 Cu29 Cu9 43.7(3) . 3_666 ?
C21 Cu29 Cu21 76.7(3) . 3_666 ?
C21 Cu29 Cu22 81.1(3) . . ?
C21 Cu29 Cu23 111.3(3) . . ?
C27 Cu29 Cu9 113.8(4) . 3_666 ?
C27 Cu29 Cu21 157.3(4) . 3_666 ?
C27 Cu29 Cu22 44.8(4) . . ?
C27 Cu29 O15 120.3(5) . 3_666 ?
C27 Cu29 C21 125.9(5) . . ?
C27 Cu29 Cu23 48.7(4) . . ?
Cu23 Cu29 Cu9 74.42(9) . 3_666 ?
Cu23 Cu29 Cu21 125.96(13) . 3_666 ?
Cu23 Cu29 Cu22 62.79(9) . . ?
O16 P1 C15 107.4(6) . . ?
O17 P1 O16 106.2(5) . . ?
O17 P1 C15 108.7(5) . . ?
O18 P1 O16 116.0(5) . . ?
O18 P1 O17 112.4(5) . . ?
O18 P1 C15 105.9(6) . . ?
O12 P2 C42 107.0(6) . . ?
O13 P2 O12 111.6(5) . . ?
O13 P2 O20 116.3(5) . . ?
O13 P2 C42 104.8(6) . . ?
O20 P2 O12 108.4(5) . . ?
O20 P2 C42 108.3(6) . . ?
O14 P3 O15 111.5(5) . . ?
O14 P3 C35 106.6(6) . . ?
O15 P3 C35 107.6(7) . . ?
O19 P3 O14 116.1(5) . . ?
O19 P3 O15 108.0(5) . . ?
O19 P3 C35 106.7(7) . . ?
Cu3 O1 Cu2 99.2(3) . . ?
Cu3 O1 Cu4 111.3(3) . . ?
Cu4 O1 Cu2 97.4(3) . . ?
V2 O1 Cu2 127.7(3) . . ?
V2 O1 Cu3 109.9(4) . . ?
V2 O1 Cu4 110.2(3) . . ?
Cu1 O2 Cu2 94.6(2) . . ?
Cu4 O2 Cu1 110.6(3) 3_666 . ?
Cu4 O2 Cu2 99.3(3) 3_666 . ?
V3 O2 Cu1 113.0(4) . . ?
V3 O2 Cu2 127.0(4) . . ?
V3 O2 Cu4 110.6(3) . 3_666 ?
Cu10 O3 Cu23 119.8(4) . . ?
V3 O3 Cu10 127.3(4) . . ?
V3 O3 Cu23 112.8(4) . . ?
Cu9 O4 Cu28 88.2(3) 3_666 . ?
Cu9 O4 Cu33 78.6(14) 3_666 . ?
V3 O4 Cu9 135.8(4) . 3_666 ?
V3 O4 Cu28 134.9(4) . . ?
V3 O4 Cu33 133.3(10) . . ?
Cu11 O5 Cu28 121.1(4) . . ?
V2 O5 Cu11 126.9(4) . . ?
V2 O5 Cu28 111.3(4) . . ?
V2 O5 Cu30 117.8(5) . . ?
Cu30 O5 Cu11 114.4(6) . . ?
Cu12 O6 Cu25 122.5(5) . . ?
V1 O6 Cu12 127.4(4) . . ?
V1 O6 Cu25 109.0(6) . . ?
V1 O6 Cu31 115.7(6) . . ?
Cu31 O6 Cu12 116.7(6) . . ?
Cu8 O7 Cu16 118.9(3) . . ?
Cu8 O7 Cu19 111.2(3) . . ?
Cu16 O7 Cu19 75.1(2) . . ?
V1 O7 Cu8 108.4(4) . . ?
V1 O7 Cu16 120.2(4) . . ?
V1 O7 Cu19 119.9(4) . . ?
Cu9 O8 Cu25 88.7(4) 3_666 3_666 ?
V2 O8 Cu9 134.3(4) . 3_666 ?
V2 O8 Cu25 135.9(5) . 3_666 ?
Cu6 O9 Cu14 120.0(3) . . ?
Cu6 O9 Cu17 111.9(3) . 3_666 ?
Cu14 O9 Cu17 74.7(2) . 3_666 ?
V2 O9 Cu6 107.6(4) . . ?
V2 O9 Cu14 119.0(4) . . ?
V2 O9 Cu17 120.9(4) . 3_666 ?
Cu5 O10 Cu18 118.7(3) . . ?
Cu5 O10 Cu20 109.4(3) . . ?
Cu18 O10 Cu20 74.9(2) . . ?
V3 O10 Cu5 107.2(3) . . ?
V3 O10 Cu18 122.9(4) . . ?
V3 O10 Cu20 120.4(4) . . ?
Cu9 O11 Cu23 90.6(3) . 3_666 ?
V1 O11 Cu9 133.6(4) . . ?
V1 O11 Cu23 133.5(4) . 3_666 ?
Cu22 O12 Cu27 99.3(4) . . ?
Cu22 O12 Cu33 110.4(10) . . ?
P2 O12 Cu22 119.1(5) . . ?
P2 O12 Cu27 131.6(5) . . ?
P2 O12 Cu33 109.7(19) . . ?
P2 O13 Cu5 133.1(5) . . ?
P3 O14 Cu8 134.0(5) . . ?
Cu21 O15 Cu29 97.8(4) . 3_666 ?
P3 O15 Cu21 118.5(5) . . ?
P3 O15 Cu29 129.9(5) . 3_666 ?
P3 O15 Cu32 105.1(6) . 3_666 ?
Cu32 O15 Cu21 115.5(6) 3_666 . ?
Cu14 O16 Cu35 104.6(6) . . ?
P1 O16 Cu14 128.8(5) . . ?
P1 O16 Cu35 87.9(6) . . ?
Cu24 O17 Cu26 94.2(3) . 3_666 ?
Cu24 O17 Cu34 109.7(6) . 3_666 ?
P1 O17 Cu24 119.4(5) . . ?
P1 O17 Cu26 130.3(5) . 3_666 ?
P1 O17 Cu34 104.5(6) . 3_666 ?
P1 O17 Cu35 98.1(7) . . ?
Cu34 O17 Cu35 116.6(8) 3_666 . ?
Cu3 C1 Cu8 107.9(4) . . ?
Cu3 C1 Cu10 72.3(3) . 3_666 ?
Cu3 C1 Cu13 82.2(4) . . ?
Cu8 C1 Cu10 130.0(5) . 3_666 ?
Cu8 C1 Cu13 116.4(5) . . ?
Cu13 C1 Cu10 113.2(4) . 3_666 ?
C5 C1 Cu3 164.8(10) . . ?
C5 C1 Cu8 68.6(7) . . ?
C5 C1 Cu10 98.3(8) . 3_666 ?
C5 C1 Cu13 112.8(8) . . ?
P1 O18 Cu6 135.2(5) . . ?
Cu1 C2 Cu5 107.5(5) . . ?
Cu1 C2 Cu11 72.4(3) . . ?
Cu1 C2 Cu15 81.6(4) . . ?
Cu5 C2 Cu11 129.3(5) . . ?
Cu5 C2 Cu15 114.5(5) . . ?
Cu15 C2 Cu11 115.5(5) . . ?
C8 C2 Cu1 169.7(10) . . ?
C8 C2 Cu5 69.2(7) . . ?
C8 C2 Cu11 102.0(8) . . ?
C8 C2 Cu15 108.6(9) . . ?
P3 O19 Cu16 126.0(5) . . ?
P2 O20 Cu18 126.5(5) . . ?
Cu4 C3 Cu6 105.5(5) . . ?
Cu4 C3 Cu7 80.1(4) . 3_666 ?
Cu4 C3 Cu12 71.7(3) . 3_666 ?
Cu6 C3 Cu7 116.7(5) . 3_666 ?
Cu6 C3 Cu12 127.9(5) . 3_666 ?
Cu7 C3 Cu12 113.9(5) 3_666 3_666 ?
C11 C3 Cu4 165.0(10) . . ?
C11 C3 Cu6 70.5(7) . . ?
C11 C3 Cu7 114.7(8) . 3_666 ?
C11 C3 Cu12 99.0(8) . 3_666 ?
Cu14 C4 Cu13 123.1(6) . . ?
Cu17 C4 Cu13 75.4(4) 3_666 . ?
Cu17 C4 Cu14 85.8(5) 3_666 . ?
C17 C4 Cu13 138.7(11) . . ?
C17 C4 Cu14 72.5(8) . . ?
C17 C4 Cu17 145.7(11) . 3_666 ?
C1 C5 Cu8 74.0(7) . . ?
C1 C5 C16 157.3(12) . . ?
C16 C5 Cu8 128.5(9) . . ?
Cu10 C6 Cu7 78.3(4) . . ?
Cu10 C6 Cu17 89.7(4) . . ?
Cu17 C6 Cu7 132.1(5) . . ?
C23 C6 Cu7 121.2(10) . . ?
C23 C6 Cu10 160.3(11) . . ?
C23 C6 Cu17 78.6(8) . . ?
Cu12 C7 Cu15 77.2(4) . . ?
Cu12 C7 Cu20 88.4(5) . . ?
Cu20 C7 Cu15 130.4(6) . . ?
C18 C7 Cu12 162.0(11) . . ?
C18 C7 Cu15 120.8(10) . . ?
C18 C7 Cu20 79.6(9) . . ?
C2 C8 Cu5 75.3(8) . . ?
C2 C8 C44 158.3(13) . . ?
C44 C8 Cu5 126.4(9) . . ?
Cu24 C9 Cu27 88.3(6) . . ?
Cu28 C9 Cu24 94.4(6) . . ?
Cu28 C9 Cu27 75.7(8) . . ?
C12 C9 Cu24 77.7(8) . . ?
C12 C9 Cu27 127.2(11) . . ?
C12 C9 Cu28 154.8(13) . . ?
C12 C9 Cu30 133.5(17) . . ?
C12 C9 Cu33 144.8(17) . . ?
C12 C9 Cu35 75.8(10) . . ?
Cu30 C9 Cu33 81.6(19) . . ?
Cu30 C9 Cu35 75.8(11) . . ?
Cu33 C9 Cu35 120.5(14) . . ?
Cu21 C10 Cu25 92.4(6) . . ?
Cu21 C10 Cu26 88.0(5) . . ?
Cu25 C10 Cu26 71.6(9) . . ?
C25 C10 Cu21 77.8(9) . . ?
C25 C10 Cu25 160.7(14) . . ?
C25 C10 Cu26 123.9(12) . . ?
C25 C10 Cu31 143.9(19) . . ?
C25 C10 Cu34 140.3(13) . . ?
Cu31 C10 Cu21 88.2(8) . . ?
Cu31 C10 Cu34 75.8(17) . . ?
Cu34 C10 Cu21 110.5(7) . . ?
C3 C11 Cu6 73.8(7) . . ?
C3 C11 C26 158.2(12) . . ?
C26 C11 Cu6 128.0(9) . . ?
C9 C12 Cu24 67.1(8) . . ?
C9 C12 C47 170.2(14) . . ?
C9 C12 Cu35 70.1(10) . . ?
C47 C12 Cu24 122.7(9) . . ?
C47 C12 Cu35 118.4(10) . . ?
Cu11 C13 Cu13 78.9(4) . . ?
Cu11 C13 Cu19 88.3(5) . . ?
Cu19 C13 Cu13 131.0(6) . . ?
C22 C13 Cu11 165.0(11) . . ?
C22 C13 Cu13 116.0(10) . . ?
C22 C13 Cu19 80.7(8) . . ?
Cu7 C14 Cu18 123.9(6) . . ?
Cu20 C14 Cu7 75.5(4) . . ?
Cu20 C14 Cu18 85.8(5) . . ?
C20 C14 Cu7 141.3(12) . . ?
C20 C14 Cu18 72.3(8) . . ?
C20 C14 Cu20 143.2(12) . . ?
C53 C15 P1 110.1(9) . . ?
C60 C15 P1 110.0(11) . . ?
C60 C15 C53 107.4(13) . . ?
C60 C15 C61 108.1(14) . . ?
C61 C15 P1 110.4(10) . . ?
C61 C15 C53 110.8(14) . . ?
C5 C16 C28 108.2(11) . . ?
C5 C16 C39 106.4(11) . . ?
C37 C16 C5 111.3(11) . . ?
C37 C16 C28 109.9(12) . . ?
C37 C16 C39 109.7(13) . . ?
C39 C16 C28 111.4(13) . . ?
C4 C17 Cu14 71.5(8) . . ?
C4 C17 C46 161.2(14) . . ?
C46 C17 Cu14 127.2(10) . . ?
C7 C18 Cu20 66.4(8) . . ?
C7 C18 C34 168.4(15) . . ?
C34 C18 Cu20 125.0(11) . . ?
Cu15 C19 Cu16 122.3(6) . . ?
Cu19 C19 Cu15 76.4(4) . . ?
Cu19 C19 Cu16 85.8(5) . . ?
C24 C19 Cu15 140.3(11) . . ?
C24 C19 Cu16 71.3(8) . . ?
C24 C19 Cu19 143.1(11) . . ?
C14 C20 Cu18 72.1(8) . . ?
C14 C20 C45 159.9(13) . . ?
C45 C20 Cu18 127.9(9) . . ?
Cu9 C21 Cu26 81.2(5) 3_666 3_666 ?
Cu9 C21 Cu27 82.8(5) 3_666 . ?
Cu9 C21 Cu29 81.1(5) 3_666 . ?
Cu26 C21 Cu29 117.7(6) 3_666 . ?
Cu27 C21 Cu26 118.9(7) . 3_666 ?
Cu27 C21 Cu29 117.2(6) . . ?
C43 C21 Cu9 174.9(13) . 3_666 ?
C43 C21 Cu26 104.0(10) . 3_666 ?
C43 C21 Cu27 95.1(11) . . ?
C43 C21 Cu29 95.8(11) . . ?
C13 C22 Cu19 66.2(8) . . ?
C13 C22 C29 168.6(14) . . ?
C29 C22 Cu19 125.0(10) . . ?
C6 C23 Cu17 67.0(7) . . ?
C6 C23 C38 169.6(14) . . ?
C38 C23 Cu17 123.0(10) . . ?
C19 C24 Cu16 72.3(8) . . ?
C19 C24 C32 161.8(15) . . ?
C32 C24 Cu16 125.8(11) . . ?
C10 C25 Cu21 67.5(8) . . ?
C10 C25 C51 164.8(16) . . ?
C51 C25 Cu21 127.7(11) . . ?
C31 C26 C11 111.3(11) . . ?
C41 C26 C11 106.4(11) . . ?
C41 C26 C31 109.6(13) . . ?
C55 C26 C11 108.7(10) . . ?
C55 C26 C31 108.6(14) . . ?
C55 C26 C41 112.2(14) . . ?
Cu22 C27 Cu29 89.8(5) . . ?
C33 C27 Cu22 77.3(10) . . ?
C33 C27 Cu29 129.4(12) . . ?
C33 C27 Cu32 140.0(12) . . ?
C33 C27 Cu23 148.6(12) . . ?
Cu32 C27 Cu22 114.4(7) . . ?
Cu32 C27 Cu23 71.4(6) . . ?
Cu23 C27 Cu22 91.1(5) . . ?
Cu23 C27 Cu29 78.8(5) . . ?
C16 C28 H28A 109.5 . . ?
C16 C28 H28B 109.5 . . ?
C16 C28 H28C 109.5 . . ?
H28A C28 H28B 109.5 . . ?
H28A C28 H28C 109.5 . . ?
H28B C28 H28C 109.5 . . ?
C22 C29 C64 111.1(13) . . ?
C57 C29 C22 110.5(13) . . ?
C57 C29 C64 108.0(16) . . ?
C57 C29 C67 110.2(16) . . ?
C67 C29 C22 108.9(13) . . ?
C67 C29 C64 108.1(16) . . ?
H30A C30 H30B 109.5 . . ?
H30A C30 H30C 109.5 . . ?
H30B C30 H30C 109.5 . . ?
C35 C30 H30A 109.5 . . ?
C35 C30 H30B 109.5 . . ?
C35 C30 H30C 109.5 . . ?
C26 C31 H31A 109.5 . . ?
C26 C31 H31B 109.5 . . ?
C26 C31 H31C 109.5 . . ?
H31A C31 H31B 109.5 . . ?
H31A C31 H31C 109.5 . . ?
H31B C31 H31C 109.5 . . ?
C24 C32 C48 109.7(13) . . ?
C24 C32 C49 107.3(14) . . ?
C24 C32 C73 109.9(14) . . ?
C48 C32 C49 108.7(16) . . ?
C73 C32 C48 114.0(17) . . ?
C73 C32 C49 107.0(17) . . ?
C27 C33 Cu22 67.7(9) . . ?
C27 C33 C36 165.2(17) . . ?
C36 C33 Cu22 127.0(12) . . ?
C18 C34 C72 105.9(14) . . ?
C18 C34 C76 108.4(14) . . ?
C69 C34 C18 109.9(14) . . ?
C69 C34 C72 116.0(18) . . ?
C69 C34 C76 110.0(18) . . ?
C72 C34 C76 106.2(17) . . ?
C30 C35 P3 109.6(11) . . ?
C30 C35 C40 109.8(15) . . ?
C40 C35 P3 107.3(11) . . ?
C70 C35 P3 109.2(11) . . ?
C70 C35 C30 111.7(15) . . ?
C70 C35 C40 109.1(15) . . ?
C81 C36 C33 105.8(16) . . ?
C81 C36 C83 104.5(19) . . ?
C81 C36 C86 111.0(18) . . ?
C83 C36 C33 110.5(16) . . ?
C83 C36 C86 110.9(18) . . ?
C86 C36 C33 113.7(16) . . ?
C16 C37 H37A 109.5 . . ?
C16 C37 H37B 109.5 . . ?
C16 C37 H37C 109.5 . . ?
H37A C37 H37B 109.5 . . ?
H37A C37 H37C 109.5 . . ?
H37B C37 H37C 109.5 . . ?
C23 C38 C52 110.3(12) . . ?
C23 C38 C58 108.2(12) . . ?
C23 C38 C71 106.0(13) . . ?
C52 C38 C58 109.5(16) . . ?
C52 C38 C71 111.5(15) . . ?
C71 C38 C58 111.2(16) . . ?
C16 C39 H39A 109.5 . . ?
C16 C39 H39B 109.5 . . ?
C16 C39 H39C 109.5 . . ?
H39A C39 H39B 109.5 . . ?
H39A C39 H39C 109.5 . . ?
H39B C39 H39C 109.5 . . ?
C35 C40 H40A 109.5 . . ?
C35 C40 H40B 109.5 . . ?
C35 C40 H40C 109.5 . . ?
H40A C40 H40B 109.5 . . ?
H40A C40 H40C 109.5 . . ?
H40B C40 H40C 109.5 . . ?
C26 C41 H41A 109.5 . . ?
C26 C41 H41B 109.5 . . ?
C26 C41 H41C 109.5 . . ?
H41A C41 H41B 109.5 . . ?
H41A C41 H41C 109.5 . . ?
H41B C41 H41C 109.5 . . ?
C50 C42 P2 107.4(10) . . ?
C56 C42 P2 110.3(11) . . ?
C56 C42 C50 111.8(13) . . ?
C56 C42 C63 111.1(15) . . ?
C63 C42 P2 107.9(10) . . ?
C63 C42 C50 108.2(12) . . ?
C21 C43 Cu27 57.2(9) . . ?
C21 C43 C54 177.9(17) . . ?
C54 C43 Cu27 124.4(12) . . ?
C8 C44 C59 107.1(12) . . ?
C8 C44 C66 105.6(12) . . ?
C59 C44 C66 108.5(14) . . ?
C78 C44 C8 115.5(13) . . ?
C78 C44 C59 108.2(14) . . ?
C78 C44 C66 111.7(14) . . ?
C20 C45 C79 110.9(16) . . ?
C20 C45 C80 115.2(17) . . ?
C20 C45 C82 103.6(16) . . ?
C20 C45 C91 105.7(15) . . ?
C20 C45 C92 109.3(15) . . ?
C20 C45 C93 116.5(15) . . ?
C79 C45 C82 107.7(12) . . ?
C80 C45 C79 109.8(13) . . ?
C80 C45 C82 109.2(12) . . ?
C92 C45 C91 107.4(12) . . ?
C92 C45 C93 110.2(12) . . ?
C93 C45 C91 107.3(12) . . ?
C17 C46 C77 107.1(14) . . ?
C62 C46 C17 109.7(14) . . ?
C62 C46 C77 110.5(17) . . ?
C88 C46 C17 110.0(15) . . ?
C88 C46 C62 112.2(17) . . ?
C88 C46 C77 107.1(17) . . ?
C12 C47 C84 105.9(13) . . ?
C12 C47 C89 109.2(14) . . ?
C12 C47 C90 109.5(15) . . ?
C12 C47 C94 113.8(17) . . ?
C12 C47 C95 106.0(17) . . ?
C12 C47 C96 110.0(18) . . ?
C89 C47 C84 111.6(12) . . ?
C89 C47 C90 111.5(12) . . ?
C90 C47 C84 109.0(11) . . ?
C94 C47 C95 108.6(13) . . ?
C94 C47 C96 109.9(13) . . ?
C96 C47 C95 108.3(13) . . ?
C32 C48 H48A 109.5 . . ?
C32 C48 H48B 109.5 . . ?
C32 C48 H48C 109.5 . . ?
H48A C48 H48B 109.5 . . ?
H48A C48 H48C 109.5 . . ?
H48B C48 H48C 109.5 . . ?
C32 C49 H49A 109.5 . . ?
C32 C49 H49B 109.5 . . ?
C32 C49 H49C 109.5 . . ?
H49A C49 H49B 109.5 . . ?
H49A C49 H49C 109.5 . . ?
H49B C49 H49C 109.5 . . ?
C42 C50 H50A 109.5 . . ?
C42 C50 H50B 109.5 . . ?
C42 C50 H50C 109.5 . . ?
H50A C50 H50B 109.5 . . ?
H50A C50 H50C 109.5 . . ?
H50B C50 H50C 109.5 . . ?
C74 C51 C25 109.5(15) . . ?
C74 C51 C85 111.9(18) . . ?
C74 C51 C87 104.9(18) . . ?
C85 C51 C25 109.7(15) . . ?
C85 C51 C87 114.6(18) . . ?
C87 C51 C25 106.0(15) . . ?
C38 C52 H52A 109.5 . . ?
C38 C52 H52B 109.5 . . ?
C38 C52 H52C 109.5 . . ?
H52A C52 H52B 109.5 . . ?
H52A C52 H52C 109.5 . . ?
H52B C52 H52C 109.5 . . ?
C15 C53 H53A 109.5 . . ?
C15 C53 H53B 109.5 . . ?
C15 C53 H53C 109.5 . . ?
H53A C53 H53B 109.5 . . ?
H53A C53 H53C 109.5 . . ?
H53B C53 H53C 109.5 . . ?
C43 C54 C65 106.4(15) . . ?
C43 C54 C75 107.5(14) . . ?
C68 C54 C43 110.9(16) . . ?
C68 C54 C65 108.9(17) . . ?
C68 C54 C75 113.1(19) . . ?
C75 C54 C65 109.8(19) . . ?
C26 C55 H55A 109.5 . . ?
C26 C55 H55B 109.5 . . ?
C26 C55 H55C 109.5 . . ?
H55A C55 H55B 109.5 . . ?
H55A C55 H55C 109.5 . . ?
H55B C55 H55C 109.5 . . ?
C42 C56 H56A 109.5 . . ?
C42 C56 H56B 109.5 . . ?
C42 C56 H56C 109.5 . . ?
H56A C56 H56B 109.5 . . ?
H56A C56 H56C 109.5 . . ?
H56B C56 H56C 109.5 . . ?
C29 C57 H57A 109.5 . . ?
C29 C57 H57B 109.5 . . ?
C29 C57 H57C 109.5 . . ?
H57A C57 H57B 109.5 . . ?
H57A C57 H57C 109.5 . . ?
H57B C57 H57C 109.5 . . ?
C38 C58 H58A 109.5 . . ?
C38 C58 H58B 109.5 . . ?
C38 C58 H58C 109.5 . . ?
H58A C58 H58B 109.5 . . ?
H58A C58 H58C 109.5 . . ?
H58B C58 H58C 109.5 . . ?
C44 C59 H59A 109.5 . . ?
C44 C59 H59B 109.5 . . ?
C44 C59 H59C 109.4 . . ?
H59A C59 H59B 109.5 . . ?
H59A C59 H59C 109.5 . . ?
H59B C59 H59C 109.5 . . ?
C15 C60 H60A 109.5 . . ?
C15 C60 H60B 109.5 . . ?
C15 C60 H60C 109.5 . . ?
H60A C60 H60B 109.5 . . ?
H60A C60 H60C 109.5 . . ?
H60B C60 H60C 109.5 . . ?
C15 C61 H61A 109.5 . . ?
C15 C61 H61B 109.5 . . ?
C15 C61 H61C 109.5 . . ?
H61A C61 H61B 109.5 . . ?
H61A C61 H61C 109.5 . . ?
H61B C61 H61C 109.5 . . ?
C46 C62 H62A 109.5 . . ?
C46 C62 H62B 109.5 . . ?
C46 C62 H62C 109.5 . . ?
H62A C62 H62B 109.5 . . ?
H62A C62 H62C 109.5 . . ?
H62B C62 H62C 109.5 . . ?
C42 C63 H63A 109.5 . . ?
C42 C63 H63B 109.5 . . ?
C42 C63 H63C 109.5 . . ?
H63A C63 H63B 109.5 . . ?
H63A C63 H63C 109.5 . . ?
H63B C63 H63C 109.5 . . ?
C29 C64 H64A 109.5 . . ?
C29 C64 H64B 109.5 . . ?
C29 C64 H64C 109.5 . . ?
H64A C64 H64B 109.5 . . ?
H64A C64 H64C 109.5 . . ?
H64B C64 H64C 109.5 . . ?
C54 C65 H65A 109.5 . . ?
C54 C65 H65B 109.5 . . ?
C54 C65 H65C 109.5 . . ?
H65A C65 H65B 109.5 . . ?
H65A C65 H65C 109.5 . . ?
H65B C65 H65C 109.5 . . ?
C44 C66 H66A 109.5 . . ?
C44 C66 H66B 109.5 . . ?
C44 C66 H66C 109.5 . . ?
H66A C66 H66B 109.5 . . ?
H66A C66 H66C 109.5 . . ?
H66B C66 H66C 109.5 . . ?
C29 C67 H67A 109.5 . . ?
C29 C67 H67B 109.5 . . ?
C29 C67 H67C 109.5 . . ?
H67A C67 H67B 109.5 . . ?
H67A C67 H67C 109.5 . . ?
H67B C67 H67C 109.5 . . ?
C54 C68 H68A 109.5 . . ?
C54 C68 H68B 109.5 . . ?
C54 C68 H68C 109.5 . . ?
H68A C68 H68B 109.5 . . ?
H68A C68 H68C 109.5 . . ?
H68B C68 H68C 109.5 . . ?
C34 C69 H69A 109.5 . . ?
C34 C69 H69B 109.5 . . ?
C34 C69 H69C 109.5 . . ?
H69A C69 H69B 109.5 . . ?
H69A C69 H69C 109.5 . . ?
H69B C69 H69C 109.5 . . ?
C35 C70 H70A 109.5 . . ?
C35 C70 H70B 109.5 . . ?
C35 C70 H70C 109.5 . . ?
H70A C70 H70B 109.5 . . ?
H70A C70 H70C 109.5 . . ?
H70B C70 H70C 109.5 . . ?
C38 C71 H71A 109.5 . . ?
C38 C71 H71B 109.5 . . ?
C38 C71 H71C 109.5 . . ?
H71A C71 H71B 109.5 . . ?
H71A C71 H71C 109.5 . . ?
H71B C71 H71C 109.5 . . ?
C34 C72 H72A 109.5 . . ?
C34 C72 H72B 109.5 . . ?
C34 C72 H72C 109.5 . . ?
H72A C72 H72B 109.5 . . ?
H72A C72 H72C 109.5 . . ?
H72B C72 H72C 109.5 . . ?
C32 C73 H73A 109.5 . . ?
C32 C73 H73B 109.5 . . ?
C32 C73 H73C 109.5 . . ?
H73A C73 H73B 109.5 . . ?
H73A C73 H73C 109.5 . . ?
H73B C73 H73C 109.5 . . ?
C51 C74 H74A 109.5 . . ?
C51 C74 H74B 109.5 . . ?
C51 C74 H74C 109.5 . . ?
H74A C74 H74B 109.5 . . ?
H74A C74 H74C 109.5 . . ?
H74B C74 H74C 109.5 . . ?
C54 C75 H75A 109.5 . . ?
C54 C75 H75B 109.5 . . ?
C54 C75 H75C 109.5 . . ?
H75A C75 H75B 109.5 . . ?
H75A C75 H75C 109.5 . . ?
H75B C75 H75C 109.5 . . ?
C34 C76 H76A 109.5 . . ?
C34 C76 H76B 109.5 . . ?
C34 C76 H76C 109.5 . . ?
H76A C76 H76B 109.5 . . ?
H76A C76 H76C 109.5 . . ?
H76B C76 H76C 109.5 . . ?
C46 C77 H77A 109.5 . . ?
C46 C77 H77B 109.5 . . ?
C46 C77 H77C 109.5 . . ?
H77A C77 H77B 109.5 . . ?
H77A C77 H77C 109.5 . . ?
H77B C77 H77C 109.5 . . ?
C44 C78 H78A 109.5 . . ?
C44 C78 H78B 109.5 . . ?
C44 C78 H78C 109.5 . . ?
H78A C78 H78B 109.5 . . ?
H78A C78 H78C 109.5 . . ?
H78B C78 H78C 109.5 . . ?
C45 C79 H79A 109.5 . . ?
C45 C79 H79B 109.5 . . ?
C45 C79 H79C 109.5 . . ?
H79A C79 H79B 109.5 . . ?
H79A C79 H79C 109.5 . . ?
H79B C79 H79C 109.5 . . ?
C45 C80 H80A 109.5 . . ?
C45 C80 H80B 109.5 . . ?
C45 C80 H80C 109.5 . . ?
H80A C80 H80B 109.5 . . ?
H80A C80 H80C 109.5 . . ?
H80B C80 H80C 109.5 . . ?
C36 C81 H81A 109.5 . . ?
C36 C81 H81B 109.5 . . ?
C36 C81 H81C 109.5 . . ?
H81A C81 H81B 109.5 . . ?
H81A C81 H81C 109.5 . . ?
H81B C81 H81C 109.5 . . ?
C45 C82 H82A 109.5 . . ?
C45 C82 H82B 109.5 . . ?
C45 C82 H82C 109.5 . . ?
H82A C82 H82B 109.5 . . ?
H82A C82 H82C 109.5 . . ?
H82B C82 H82C 109.5 . . ?
C36 C83 H83A 109.5 . . ?
C36 C83 H83B 109.5 . . ?
C36 C83 H83C 109.5 . . ?
H83A C83 H83B 109.5 . . ?
H83A C83 H83C 109.5 . . ?
H83B C83 H83C 109.5 . . ?
C47 C84 H84A 109.5 . . ?
C47 C84 H84B 109.5 . . ?
C47 C84 H84C 109.5 . . ?
H84A C84 H84B 109.5 . . ?
H84A C84 H84C 109.5 . . ?
H84B C84 H84C 109.5 . . ?
C51 C85 H85A 109.5 . . ?
C51 C85 H85B 109.5 . . ?
C51 C85 H85C 109.5 . . ?
H85A C85 H85B 109.5 . . ?
H85A C85 H85C 109.5 . . ?
H85B C85 H85C 109.5 . . ?
Cu1 O21 Cu2 99.4(3) . . ?
Cu1 O21 Cu3 110.5(3) . . ?
Cu3 O21 Cu2 95.9(3) . . ?
V1 O21 Cu1 109.1(4) . . ?
V1 O21 Cu2 129.2(4) . . ?
V1 O21 Cu3 111.4(3) . . ?
C36 C86 H86A 109.5 . . ?
C36 C86 H86B 109.5 . . ?
C36 C86 H86C 109.5 . . ?
H86A C86 H86B 109.5 . . ?
H86A C86 H86C 109.5 . . ?
H86B C86 H86C 109.5 . . ?
C51 C87 H87A 109.5 . . ?
C51 C87 H87B 109.5 . . ?
C51 C87 H87C 109.5 . . ?
H87A C87 H87B 109.5 . . ?
H87A C87 H87C 109.5 . . ?
H87B C87 H87C 109.5 . . ?
C46 C88 H88A 109.5 . . ?
C46 C88 H88B 109.5 . . ?
C46 C88 H88C 109.5 . . ?
H88A C88 H88B 109.5 . . ?
H88A C88 H88C 109.5 . . ?
H88B C88 H88C 109.5 . . ?
C47 C89 H89A 109.5 . . ?
C47 C89 H89B 109.5 . . ?
C47 C89 H89C 109.5 . . ?
H89A C89 H89B 109.5 . . ?
H89A C89 H89C 109.5 . . ?
H89B C89 H89C 109.5 . . ?
C47 C90 H90A 109.5 . . ?
C47 C90 H90B 109.5 . . ?
C47 C90 H90C 109.5 . . ?
H90A C90 H90B 109.5 . . ?
H90A C90 H90C 109.5 . . ?
H90B C90 H90C 109.5 . . ?
O5 Cu30 V2 30.4(3) . . ?
O5 Cu30 Cu33 137.0(19) . . ?
O5 Cu30 Cu35 108.5(12) . . ?
C9 Cu30 V2 139.5(7) . . ?
C9 Cu30 O5 166.2(18) . . ?
C9 Cu30 Cu33 50.3(10) . . ?
C9 Cu30 Cu35 57.7(8) . . ?
Cu33 Cu30 V2 119.4(12) . . ?
Cu33 Cu30 Cu35 91.5(14) . . ?
Cu35 Cu30 V2 87.2(6) . . ?
Cu21 Cu31 V1 90.6(5) . . ?
O6 Cu31 Cu21 114.7(12) . . ?
O6 Cu31 V1 31.3(3) . . ?
O6 Cu31 C10 158(3) . . ?
O6 Cu31 Cu34 146(2) . . ?
C10 Cu31 Cu21 48.0(6) . . ?
C10 Cu31 V1 138.4(9) . . ?
C10 Cu31 Cu34 52.6(8) . . ?
Cu34 Cu31 Cu21 79.1(5) . . ?
Cu34 Cu31 V1 126.1(14) . . ?
O15 Cu32 P3 34.0(4) 3_666 3_666 ?
O15 Cu32 C27 149.7(10) 3_666 . ?
O15 Cu32 Cu23 152.9(7) 3_666 . ?
C27 Cu32 P3 135.2(7) . 3_666 ?
C27 Cu32 Cu23 55.1(5) . . ?
Cu23 Cu32 P3 127.7(4) . 3_666 ?
Cu8 Cu23 V3 121.81(7) 3_666 . ?
Cu22 Cu23 Cu8 151.34(8) . 3_666 ?
Cu22 Cu23 V3 86.67(8) . . ?
Cu29 Cu23 Cu8 94.58(11) . 3_666 ?
Cu29 Cu23 V3 121.46(11) . . ?
Cu29 Cu23 Cu22 64.54(10) . . ?
O3 Cu23 Cu8 101.5(2) . 3_666 ?
O3 Cu23 V3 31.4(2) . . ?
O3 Cu23 Cu22 105.6(2) . . ?
O3 Cu23 Cu29 152.7(2) . . ?
O3 Cu23 O11 95.6(3) . 3_666 ?
O3 Cu23 Cu32 165.8(4) . . ?
O11 Cu23 Cu8 68.67(19) 3_666 3_666 ?
O11 Cu23 V3 82.2(2) 3_666 . ?
O11 Cu23 Cu22 116.9(2) 3_666 . ?
O11 Cu23 Cu29 69.8(2) 3_666 . ?
C27 Cu23 Cu8 106.3(4) . 3_666 ?
C27 Cu23 V3 131.7(4) . . ?
C27 Cu23 Cu22 45.7(4) . . ?
C27 Cu23 Cu29 52.5(4) . . ?
C27 Cu23 O3 139.3(5) . . ?
C27 Cu23 O11 121.9(4) . 3_666 ?
C27 Cu23 Cu32 53.5(5) . . ?
Cu32 Cu23 V3 139.4(3) . . ?
Cu32 Cu23 Cu22 80.3(3) . . ?
O4 Cu33 Cu9 45.8(4) . 3_666 ?
O12 Cu33 Cu9 110.1(12) . 3_666 ?
O12 Cu33 O4 101.5(9) . . ?
O12 Cu33 Cu30 157(3) . . ?
C9 Cu33 Cu9 109.5(11) . 3_666 ?
C9 Cu33 O4 120.1(15) . . ?
C9 Cu33 O12 135.8(9) . . ?
C9 Cu33 Cu30 48.1(10) . . ?
Cu30 Cu33 O4 72.5(12) . . ?
P1 Cu34 Cu9 124.8(4) 3_666 . ?
O17 Cu34 Cu9 106.9(5) 3_666 . ?
O17 Cu34 P1 32.5(3) 3_666 3_666 ?
O17 Cu34 Cu31 162.3(10) 3_666 . ?
C10 Cu34 Cu9 106.1(6) . . ?
C10 Cu34 P1 128.9(7) . 3_666 ?
C10 Cu34 O17 138.4(10) . 3_666 ?
C10 Cu34 Cu31 51.7(10) . . ?
Cu31 Cu34 Cu9 77.5(7) . . ?
O16 Cu35 P1 34.0(3) . . ?
O16 Cu35 Cu30 120.1(10) . . ?
O17 Cu35 P1 33.6(3) . . ?
O17 Cu35 O16 67.5(5) . . ?
O17 Cu35 C9 134.9(11) . . ?
O17 Cu35 C12 133.2(10) . . ?
O17 Cu35 Cu30 133.0(11) . . ?
C9 Cu35 P1 167.9(10) . . ?
C9 Cu35 O16 157.5(10) . . ?
C9 Cu35 C12 34.1(5) . . ?
C9 Cu35 Cu30 46.5(6) . . ?
C12 Cu35 P1 150.4(10) . . ?
C12 Cu35 O16 137.2(11) . . ?
C12 Cu35 Cu30 75.8(6) . . ?
Cu30 Cu35 P1 133.6(7) . . ?
C45 C91 H91A 109.5 . . ?
C45 C91 H91B 109.5 . . ?
C45 C91 H91C 109.5 . . ?
H91A C91 H91B 109.5 . . ?
H91A C91 H91C 109.5 . . ?
H91B C91 H91C 109.5 . . ?
C45 C92 H92A 109.5 . . ?
C45 C92 H92B 109.5 . . ?
C45 C92 H92C 109.5 . . ?
H92A C92 H92B 109.5 . . ?
H92A C92 H92C 109.5 . . ?
H92B C92 H92C 109.5 . . ?
C45 C93 H93A 109.5 . . ?
C45 C93 H93B 109.5 . . ?
C45 C93 H93C 109.5 . . ?
H93A C93 H93B 109.5 . . ?
H93A C93 H93C 109.5 . . ?
H93B C93 H93C 109.5 . . ?
C47 C94 H94A 109.5 . . ?
C47 C94 H94B 109.5 . . ?
C47 C94 H94C 109.5 . . ?
H94A C94 H94B 109.5 . . ?
H94A C94 H94C 109.5 . . ?
H94B C94 H94C 109.5 . . ?
C47 C95 H95A 109.5 . . ?
C47 C95 H95B 109.5 . . ?
C47 C95 H95C 109.5 . . ?
H95A C95 H95B 109.5 . . ?
H95A C95 H95C 109.5 . . ?
H95B C95 H95C 109.5 . . ?
C47 C96 H96A 109.2 . . ?
C47 C96 H96B 109.6 . . ?
C47 C96 H96C 109.6 . . ?
H96A C96 H96B 109.5 . . ?
H96A C96 H96C 109.5 . . ?
H96B C96 H96C 109.5 . . ?

loop_
_geom_bond_atom_site_label_1
_geom_bond_atom_site_label_2
_geom_bond_distance
_geom_bond_site_symmetry_2
_geom_bond_publ_flag
Cu1 Cu11 2.5794(19) . ?
Cu1 Cu15 2.6381(19) . ?
Cu1 V1 3.017(2) . ?
Cu1 O2 2.096(7) . ?
Cu1 C2 1.905(11) . ?
Cu1 O21 1.981(7) . ?
Cu2 O1 2.253(7) 3_666 ?
Cu2 O1 2.253(7) . ?
Cu2 O2 2.295(7) . ?
Cu2 O2 2.295(7) 3_666 ?
Cu2 O21 2.250(7) . ?
Cu2 O21 2.250(7) 3_666 ?
Cu3 Cu10 2.5722(19) 3_666 ?
Cu3 Cu11 3.035(2) . ?
Cu3 Cu13 2.6193(19) . ?
Cu3 V2 3.043(2) . ?
Cu3 O1 1.988(6) . ?
Cu3 C1 1.883(9) . ?
Cu3 O21 2.103(7) . ?
Cu4 Cu7 2.6143(18) 3_666 ?
Cu4 Cu10 3.0278(19) 3_666 ?
Cu4 Cu12 2.577(2) 3_666 ?
Cu4 V3 3.047(2) 3_666 ?
Cu4 O1 2.106(7) . ?
Cu4 O2 1.995(7) 3_666 ?
Cu4 C3 1.938(10) . ?
Cu5 V3 3.010(2) . ?
Cu5 Cu28 2.932(8) . ?
Cu5 O10 2.027(7) . ?
Cu5 O13 1.939(8) . ?
Cu5 C2 2.042(11) . ?
Cu5 C8 1.973(12) . ?
Cu6 V2 3.021(2) . ?
Cu6 Cu25 2.891(10) 3_666 ?
Cu6 O9 2.036(7) . ?
Cu6 O18 1.929(8) . ?
Cu6 C3 2.016(11) . ?
Cu6 C11 1.978(11) . ?
Cu7 Cu10 2.492(2) . ?
Cu7 Cu20 2.436(2) . ?
Cu7 C3 2.118(11) 3_666 ?
Cu7 C6 2.038(12) . ?
Cu7 C14 1.992(12) . ?
Cu8 V1 3.026(2) . ?
Cu8 O7 2.014(7) . ?
Cu8 O14 1.918(7) . ?
Cu8 C1 2.037(10) . ?
Cu8 C5 1.973(11) . ?
Cu8 Cu23 2.954(3) 3_666 ?
Cu9 Cu25 2.92(2) . ?
Cu9 Cu26 2.637(2) . ?
Cu9 Cu27 2.673(4) 3_666 ?
Cu9 Cu28 2.951(15) 3_666 ?
Cu9 Cu29 2.703(3) 3_666 ?
Cu9 O4 2.088(7) 3_666 ?
Cu9 O8 2.058(7) 3_666 ?
Cu9 O11 2.067(8) . ?
Cu9 C21 1.892(12) 3_666 ?
Cu9 Cu33 2.85(3) 3_666 ?
Cu9 Cu34 2.995(14) . ?
Cu10 Cu17 2.778(2) . ?
Cu10 O3 1.914(7) . ?
Cu10 C1 2.417(10) 3_666 ?
Cu10 C6 1.905(11) . ?
Cu11 Cu13 2.506(2) . ?
Cu11 Cu19 2.741(2) . ?
Cu11 O5 1.926(7) . ?
Cu11 C2 2.410(10) . ?
Cu11 C13 1.902(12) . ?
Cu12 Cu15 2.490(2) . ?
Cu12 Cu20 2.765(2) . ?
Cu12 O6 1.926(7) . ?
Cu12 C3 2.413(11) 3_666 ?
Cu12 C7 1.939(12) . ?
Cu13 Cu17 2.427(2) 3_666 ?
Cu13 C1 2.096(11) . ?
Cu13 C4 2.001(12) . ?
Cu13 C13 2.037(11) . ?
Cu14 Cu17 2.696(2) 3_666 ?
Cu14 O9 2.090(7) . ?
Cu14 O16 1.906(8) . ?
Cu14 C4 1.993(12) . ?
Cu14 C17 2.004(13) . ?
Cu15 Cu19 2.454(2) . ?
Cu15 C2 2.124(11) . ?
Cu15 C7 2.048(12) . ?
Cu15 C19 1.991(12) . ?
Cu16 Cu19 2.720(2) . ?
Cu16 O7 2.090(7) . ?
Cu16 O19 1.914(9) . ?
Cu16 C19 2.018(12) . ?
Cu16 C24 2.007(13) . ?
Cu17 O9 2.342(7) 3_666 ?
Cu17 C4 1.968(13) 3_666 ?
Cu17 C6 2.032(12) . ?
Cu17 C23 2.164(11) . ?
Cu18 Cu20 2.728(2) . ?
Cu18 O10 2.082(7) . ?
Cu18 O20 1.919(8) . ?
Cu18 C14 2.020(12) . ?
Cu18 C20 2.022(13) . ?
Cu19 O7 2.363(8) . ?
Cu19 C13 2.030(11) . ?
Cu19 C19 1.977(13) . ?
Cu19 C22 2.190(13) . ?
Cu20 O10 2.386(7) . ?
Cu20 C7 2.026(12) . ?
Cu20 C14 1.987(13) . ?
Cu20 C18 2.175(14) . ?
V3 O2 1.706(7) . ?
V3 O3 1.723(7) . ?
V3 O4 1.670(7) . ?
V3 O10 1.705(7) . ?
V2 O1 1.725(7) . ?
V2 O5 1.720(7) . ?
V2 O8 1.686(7) . ?
V2 O9 1.701(7) . ?
Cu21 Cu25 2.856(11) . ?
Cu21 Cu26 2.807(3) . ?
Cu21 Cu29 2.982(3) 3_666 ?
Cu21 O15 1.858(9) . ?
Cu21 C10 1.976(13) . ?
Cu21 C25 2.091(13) . ?
Cu21 Cu31 2.66(2) . ?
Cu22 Cu27 2.970(4) . ?
Cu22 Cu29 2.806(3) . ?
Cu22 O12 1.849(8) . ?
Cu22 C27 1.978(14) . ?
Cu22 C33 2.085(15) . ?
Cu22 Cu23 2.763(3) . ?
V1 O6 1.740(7) . ?
V1 O7 1.710(7) . ?
V1 O11 1.676(7) . ?
V1 O21 1.719(7) . ?
Cu24 Cu26 2.901(3) 3_666 ?
Cu24 Cu27 2.780(5) . ?
Cu24 Cu28 2.862(9) . ?
Cu24 O17 1.856(8) . ?
Cu24 C9 1.975(12) . ?
Cu24 C12 2.095(13) . ?
Cu25 Cu26 2.37(2) . ?
Cu25 O6 2.038(19) . ?
Cu25 O8 2.11(3) 3_666 ?
Cu25 C10 1.982(18) . ?
Cu26 O17 2.097(9) 3_666 ?
Cu26 C10 2.063(13) . ?
Cu26 C21 2.150(13) 3_666 ?
Cu27 Cu28 2.420(15) . ?
Cu27 O12 2.045(9) . ?
Cu27 C9 2.016(15) . ?
Cu27 C21 2.141(16) . ?
Cu27 C43 2.537(18) . ?
Cu28 O4 2.15(2) . ?
Cu28 O5 2.007(13) . ?
Cu28 C9 1.925(15) . ?
Cu29 O15 2.093(9) 3_666 ?
Cu29 C21 2.245(14) . ?
Cu29 C27 1.997(13) . ?
Cu29 Cu23 2.471(3) . ?
P1 O16 1.527(9) . ?
P1 O17 1.525(9) . ?
P1 O18 1.513(9) . ?
P1 C15 1.789(12) . ?
P2 O12 1.593(9) . ?
P2 O13 1.494(9) . ?
P2 O20 1.523(9) . ?
P2 C42 1.842(14) . ?
P3 O14 1.529(8) . ?
P3 O15 1.558(10) . ?
P3 O19 1.528(10) . ?
P3 C35 1.841(13) . ?
O3 Cu23 1.929(7) . ?
O4 Cu33 2.40(3) . ?
O5 Cu30 1.795(12) . ?
O6 Cu31 1.821(15) . ?
O11 Cu23 2.336(7) 3_666 ?
O12 Cu33 1.934(15) . ?
O15 Cu32 1.822(13) 3_666 ?
O16 Cu35 2.317(18) . ?
O17 Cu34 1.936(16) 3_666 ?
O17 Cu35 2.057(16) . ?
C1 C5 1.286(14) . ?
C2 C8 1.228(15) . ?
C3 C11 1.224(14) . ?
C4 C17 1.237(16) . ?
C5 C16 1.511(15) . ?
C6 C23 1.246(15) . ?
C7 C18 1.237(16) . ?
C8 C44 1.506(17) . ?
C9 C12 1.239(17) . ?
C9 Cu30 1.782(16) . ?
C9 Cu33 1.840(18) . ?
C9 Cu35 2.076(17) . ?
C10 C25 1.219(17) . ?
C10 Cu31 1.839(18) . ?
C10 Cu34 1.862(17) . ?
C11 C26 1.519(15) . ?
C12 C47 1.504(19) . ?
C12 Cu35 2.141(17) . ?
C13 C22 1.210(16) . ?
C14 C20 1.235(16) . ?
C15 C53 1.521(19) . ?
C15 C60 1.47(2) . ?
C15 C61 1.483(19) . ?
C16 C28 1.521(19) . ?
C16 C37 1.507(18) . ?
C16 C39 1.52(2) . ?
C17 C46 1.497(19) . ?
C18 C34 1.490(19) . ?
C19 C24 1.258(16) . ?
C20 C45 1.490(18) . ?
C21 C43 1.186(16) . ?
C22 C29 1.511(17) . ?
C23 C38 1.495(17) . ?
C24 C32 1.488(17) . ?
C25 C51 1.50(2) . ?
C26 C31 1.517(18) . ?
C26 C41 1.508(19) . ?
C26 C55 1.47(2) . ?
C27 C33 1.227(17) . ?
C27 Cu32 1.853(16) . ?
C27 Cu23 1.891(12) . ?
C28 H28A 0.9800 . ?
C28 H28B 0.9800 . ?
C28 H28C 0.9800 . ?
C29 C57 1.47(2) . ?
C29 C64 1.54(2) . ?
C29 C67 1.49(2) . ?
C30 H30A 0.9800 . ?
C30 H30B 0.9800 . ?
C30 H30C 0.9800 . ?
C30 C35 1.52(2) . ?
C31 H31A 0.9800 . ?
C31 H31B 0.9800 . ?
C31 H31C 0.9800 . ?
C32 C48 1.50(2) . ?
C32 C49 1.52(2) . ?
C32 C73 1.50(2) . ?
C33 C36 1.49(2) . ?
C34 C69 1.46(2) . ?
C34 C72 1.52(2) . ?
C34 C76 1.52(2) . ?
C35 C40 1.53(2) . ?
C35 C70 1.52(2) . ?
C36 C81 1.45(3) . ?
C36 C83 1.48(3) . ?
C36 C86 1.48(2) . ?
C37 H37A 0.9800 . ?
C37 H37B 0.9800 . ?
C37 H37C 0.9800 . ?
C38 C52 1.50(2) . ?
C38 C58 1.54(2) . ?
C38 C71 1.51(2) . ?
C39 H39A 0.9800 . ?
C39 H39B 0.9800 . ?
C39 H39C 0.9800 . ?
C40 H40A 0.9800 . ?
C40 H40B 0.9800 . ?
C40 H40C 0.9800 . ?
C41 H41A 0.9800 . ?
C41 H41B 0.9800 . ?
C41 H41C 0.9800 . ?
C42 C50 1.58(2) . ?
C42 C56 1.51(2) . ?
C42 C63 1.516(19) . ?
C43 C54 1.50(2) . ?
C44 C59 1.52(2) . ?
C44 C66 1.58(2) . ?
C44 C78 1.46(2) . ?
C45 C79 1.536(14) . ?
C45 C80 1.509(14) . ?
C45 C82 1.541(15) . ?
C45 C91 1.566(14) . ?
C45 C92 1.513(14) . ?
C45 C93 1.519(14) . ?
C46 C62 1.45(2) . ?
C46 C77 1.55(2) . ?
C46 C88 1.45(2) . ?
C47 C84 1.546(14) . ?
C47 C89 1.511(14) . ?
C47 C90 1.538(14) . ?
C47 C94 1.538(14) . ?
C47 C95 1.549(15) . ?
C47 C96 1.539(15) . ?
C48 H48A 0.9800 . ?
C48 H48B 0.9800 . ?
C48 H48C 0.9800 . ?
C49 H49A 0.9800 . ?
C49 H49B 0.9800 . ?
C49 H49C 0.9800 . ?
C50 H50A 0.9800 . ?
C50 H50B 0.9800 . ?
C50 H50C 0.9800 . ?
C51 C74 1.44(2) . ?
C51 C85 1.46(2) . ?
C51 C87 1.47(3) . ?
C52 H52A 0.9800 . ?
C52 H52B 0.9800 . ?
C52 H52C 0.9800 . ?
C53 H53A 0.9800 . ?
C53 H53B 0.9800 . ?
C53 H53C 0.9800 . ?
C54 C65 1.53(3) . ?
C54 C68 1.47(2) . ?
C54 C75 1.51(3) . ?
C55 H55A 0.9800 . ?
C55 H55B 0.9800 . ?
C55 H55C 0.9800 . ?
C56 H56A 0.9800 . ?
C56 H56B 0.9800 . ?
C56 H56C 0.9800 . ?
C57 H57A 0.9800 . ?
C57 H57B 0.9800 . ?
C57 H57C 0.9800 . ?
C58 H58A 0.9800 . ?
C58 H58B 0.9800 . ?
C58 H58C 0.9800 . ?
C59 H59A 0.9801 . ?
C59 H59B 0.9797 . ?
C59 H59C 0.9798 . ?
C60 H60A 0.9800 . ?
C60 H60B 0.9800 . ?
C60 H60C 0.9800 . ?
C61 H61A 0.9800 . ?
C61 H61B 0.9800 . ?
C61 H61C 0.9800 . ?
C62 H62A 0.9800 . ?
C62 H62B 0.9800 . ?
C62 H62C 0.9800 . ?
C63 H63A 0.9800 . ?
C63 H63B 0.9800 . ?
C63 H63C 0.9800 . ?
C64 H64A 0.9800 . ?
C64 H64B 0.9800 . ?
C64 H64C 0.9800 . ?
C65 H65A 0.9800 . ?
C65 H65B 0.9800 . ?
C65 H65C 0.9800 . ?
C66 H66A 0.9800 . ?
C66 H66B 0.9800 . ?
C66 H66C 0.9800 . ?
C67 H67A 0.9800 . ?
C67 H67B 0.9800 . ?
C67 H67C 0.9800 . ?
C68 H68A 0.9800 . ?
C68 H68B 0.9800 . ?
C68 H68C 0.9800 . ?
C69 H69A 0.9800 . ?
C69 H69B 0.9800 . ?
C69 H69C 0.9800 . ?
C70 H70A 0.9800 . ?
C70 H70B 0.9800 . ?
C70 H70C 0.9800 . ?
C71 H71A 0.9800 . ?
C71 H71B 0.9800 . ?
C71 H71C 0.9800 . ?
C72 H72A 0.9800 . ?
C72 H72B 0.9800 . ?
C72 H72C 0.9800 . ?
C73 H73A 0.9800 . ?
C73 H73B 0.9800 . ?
C73 H73C 0.9800 . ?
C74 H74A 0.9800 . ?
C74 H74B 0.9800 . ?
C74 H74C 0.9800 . ?
C75 H75A 0.9800 . ?
C75 H75B 0.9800 . ?
C75 H75C 0.9800 . ?
C76 H76A 0.9800 . ?
C76 H76B 0.9800 . ?
C76 H76C 0.9800 . ?
C77 H77A 0.9800 . ?
C77 H77B 0.9800 . ?
C77 H77C 0.9800 . ?
C78 H78A 0.9800 . ?
C78 H78B 0.9800 . ?
C78 H78C 0.9800 . ?
C79 H79A 0.9800 . ?
C79 H79B 0.9800 . ?
C79 H79C 0.9800 . ?
C80 H80A 0.9800 . ?
C80 H80B 0.9800 . ?
C80 H80C 0.9800 . ?
C81 H81A 0.9800 . ?
C81 H81B 0.9800 . ?
C81 H81C 0.9800 . ?
C82 H82A 0.9800 . ?
C82 H82B 0.9800 . ?
C82 H82C 0.9800 . ?
C83 H83A 0.9800 . ?
C83 H83B 0.9800 . ?
C83 H83C 0.9800 . ?
C84 H84A 0.9800 . ?
C84 H84B 0.9800 . ?
C84 H84C 0.9800 . ?
C85 H85A 0.9800 . ?
C85 H85B 0.9800 . ?
C85 H85C 0.9800 . ?
C86 H86A 0.9800 . ?
C86 H86B 0.9800 . ?
C86 H86C 0.9800 . ?
C87 H87A 0.9800 . ?
C87 H87B 0.9800 . ?
C87 H87C 0.9800 . ?
C88 H88A 0.9800 . ?
C88 H88B 0.9800 . ?
C88 H88C 0.9800 . ?
C89 H89A 0.9800 . ?
C89 H89B 0.9800 . ?
C89 H89C 0.9800 . ?
C90 H90A 0.9800 . ?
C90 H90B 0.9800 . ?
C90 H90C 0.9800 . ?
Cu30 Cu33 2.37(4) . ?
Cu30 Cu35 2.38(3) . ?
Cu31 Cu34 2.27(4) . ?
Cu32 Cu23 2.184(12) . ?
C91 H91A 0.9800 . ?
C91 H91B 0.9800 . ?
C91 H91C 0.9800 . ?
C92 H92A 0.9800 . ?
C92 H92B 0.9800 . ?
C92 H92C 0.9800 . ?
C93 H93A 0.9800 . ?
C93 H93B 0.9800 . ?
C93 H93C 0.9800 . ?
C94 H94A 0.9800 . ?
C94 H94B 0.9800 . ?
C94 H94C 0.9800 . ?
C95 H95A 0.9800 . ?
C95 H95B 0.9800 . ?
C95 H95C 0.9800 . ?
C96 H96A 0.9800 . ?
C96 H96B 0.9800 . ?
C96 H96C 0.9799 . ?

loop_
_geom_torsion_atom_site_label_1
_geom_torsion_atom_site_label_2
_geom_torsion_atom_site_label_3
_geom_torsion_atom_site_label_4
_geom_torsion
_geom_torsion_site_symmetry_1
_geom_torsion_site_symmetry_2
_geom_torsion_site_symmetry_3
_geom_torsion_site_symmetry_4
_geom_torsion_publ_flag
Cu1 C2 C8 Cu5 -72(6) . . . . ?
Cu1 C2 C8 C44 106(6) . . . . ?
Cu3 C1 C5 Cu8 80(3) . . . . ?
Cu3 C1 C5 C16 -107(4) . . . . ?
Cu4 C3 C11 Cu6 -77(4) . . . . ?
Cu4 C3 C11 C26 104(4) . . . . ?
Cu5 C2 C8 C44 178(4) . . . . ?
Cu5 C8 C44 C59 -135.7(12) . . . . ?
Cu5 C8 C44 C66 108.8(13) . . . . ?
Cu5 C8 C44 C78 -15.0(19) . . . . ?
Cu6 C3 C11 C26 -180(100) . . . . ?
Cu6 C11 C26 C31 -12.0(18) . . . . ?
Cu6 C11 C26 C41 -131.3(12) . . . . ?
Cu6 C11 C26 C55 107.7(13) . . . . ?
Cu7 C3 C11 Cu6 111.2(7) 3_666 . . . ?
Cu7 C3 C11 C26 -68(3) 3_666 . . . ?
Cu7 C6 C23 Cu17 132.6(9) . . . . ?
Cu7 C6 C23 C38 -32(8) . . . . ?
Cu7 C14 C20 Cu18 122.6(15) . . . . ?
Cu7 C14 C20 C45 -61(5) . . . . ?
Cu8 C1 C5 C16 173(3) . . . . ?
Cu8 C5 C16 C28 -118.0(12) . . . . ?
Cu8 C5 C16 C37 2.8(18) . . . . ?
Cu8 C5 C16 C39 122.2(13) . . . . ?
Cu10 Cu3 C1 Cu8 127.3(5) 3_666 . . . ?
Cu10 Cu3 C1 Cu13 -117.5(3) 3_666 . . . ?
Cu10 Cu3 C1 C5 53(3) 3_666 . . . ?
Cu10 C1 C5 Cu8 129.8(4) 3_666 . . . ?
Cu10 C1 C5 C16 -57(3) 3_666 . . . ?
Cu10 C6 C23 Cu17 -55(3) . . . . ?
Cu10 C6 C23 C38 140(6) . . . . ?
Cu11 Cu3 C1 Cu8 -88.6(4) . . . . ?
Cu11 Cu3 C1 Cu10 144.13(14) . . . 3_666 ?
Cu11 Cu3 C1 Cu13 26.6(3) . . . . ?
Cu11 Cu3 C1 C5 -163(3) . . . . ?
Cu11 O5 Cu30 V2 -170.1(14) . . . . ?
Cu11 O5 Cu30 C9 -120(8) . . . . ?
Cu11 O5 Cu30 Cu33 124(2) . . . . ?
Cu11 O5 Cu30 Cu35 -122.3(8) . . . . ?
Cu11 C2 C8 Cu5 -127.8(5) . . . . ?
Cu11 C2 C8 C44 50(4) . . . . ?
Cu11 C13 C22 Cu19 -44(4) . . . . ?
Cu11 C13 C22 C29 126(6) . . . . ?
Cu12 O6 Cu31 Cu21 133.3(9) . . . . ?
Cu12 O6 Cu31 V1 176.1(16) . . . . ?
Cu12 O6 Cu31 C10 100(3) . . . . ?
Cu12 O6 Cu31 Cu34 -118.5(12) . . . . ?
Cu12 C3 C11 Cu6 -127.1(5) 3_666 . . . ?
Cu12 C3 C11 C26 53(3) 3_666 . . . ?
Cu12 C7 C18 Cu20 49(3) . . . . ?
Cu12 C7 C18 C34 -120(7) . . . . ?
Cu13 Cu3 C1 Cu8 -115.2(6) . . . . ?
Cu13 Cu3 C1 Cu10 117.5(3) . . . 3_666 ?
Cu13 Cu3 C1 C5 171(4) . . . . ?
Cu13 C1 C5 Cu8 -110.6(6) . . . . ?
Cu13 C1 C5 C16 62(3) . . . . ?
Cu13 C4 C17 Cu14 120.5(14) . . . . ?
Cu13 C4 C17 C46 -53(5) . . . . ?
Cu13 C13 C22 Cu19 131.3(9) . . . . ?
Cu13 C13 C22 C29 -59(7) . . . . ?
Cu14 C4 C17 C46 -173(4) . . . . ?
Cu14 C17 C46 C62 155.7(13) . . . . ?
Cu14 C17 C46 C77 -84.3(17) . . . . ?
Cu14 C17 C46 C88 32(2) . . . . ?
Cu15 C2 C8 Cu5 109.8(6) . . . . ?
Cu15 C2 C8 C44 -72(4) . . . . ?
Cu15 C7 C18 Cu20 -131.2(9) . . . . ?
Cu15 C7 C18 C34 60(7) . . . . ?
Cu15 C19 C24 Cu16 -118.4(15) . . . . ?
Cu15 C19 C24 C32 56(5) . . . . ?
Cu16 C19 C24 C32 174(5) . . . . ?
Cu16 C24 C32 C48 53(2) . . . . ?
Cu16 C24 C32 C49 -64.8(18) . . . . ?
Cu16 C24 C32 C73 179.2(14) . . . . ?
Cu17 C4 C17 Cu14 -53.2(17) 3_666 . . . ?
Cu17 C4 C17 C46 133(4) 3_666 . . . ?
Cu17 C6 C23 C38 -165(7) . . . . ?
Cu17 C23 C38 C52 -56.2(17) . . . . ?
Cu17 C23 C38 C58 63.6(17) . . . . ?
Cu17 C23 C38 C71 -177.1(12) . . . . ?
Cu18 C14 C20 C45 177(5) . . . . ?
Cu18 C20 C45 C79 -47(2) . . . . ?
Cu18 C20 C45 C80 -172.0(16) . . . . ?
Cu18 C20 C45 C82 68.7(19) . . . . ?
Cu18 C20 C45 C91 -95.5(17) . . . . ?
Cu18 C20 C45 C92 149.2(15) . . . . ?
Cu18 C20 C45 C93 23(2) . . . . ?
Cu19 C13 C22 C29 170(7) . . . . ?
Cu19 C19 C24 Cu16 54.6(16) . . . . ?
Cu19 C19 C24 C32 -131(4) . . . . ?
Cu19 C22 C29 C57 60.1(17) . . . . ?
Cu19 C22 C29 C64 -59.8(18) . . . . ?
Cu19 C22 C29 C67 -178.7(13) . . . . ?
Cu20 C7 C18 C34 -169(7) . . . . ?
Cu20 C14 C20 Cu18 -56.3(15) . . . . ?
Cu20 C14 C20 C45 120(4) . . . . ?
Cu20 C18 C34 C69 -62(2) . . . . ?
Cu20 C18 C34 C72 172.3(13) . . . . ?
Cu20 C18 C34 C76 58.6(18) . . . . ?
V2 Cu3 C1 Cu8 -151.4(2) . . . . ?
V2 Cu3 C1 Cu10 81.3(4) . . . 3_666 ?
V2 Cu3 C1 Cu13 -36.2(5) . . . . ?
V2 Cu3 C1 C5 134(3) . . . . ?
V2 O5 Cu30 C9 50(9) . . . . ?
V2 O5 Cu30 Cu33 -66(3) . . . . ?
V2 O5 Cu30 Cu35 47.8(19) . . . . ?
Cu21 C10 Cu31 V1 -7(3) . . . . ?
Cu21 C10 Cu31 O6 43(4) . . . . ?
Cu21 C10 Cu31 Cu34 -111.7(7) . . . . ?
Cu21 C10 Cu34 Cu9 23.6(9) . . . . ?
Cu21 C10 Cu34 P1 -161.3(7) . . . 3_666 ?
Cu21 C10 Cu34 O17 -117.6(12) . . . 3_666 ?
Cu21 C10 Cu34 Cu31 82.6(7) . . . . ?
Cu21 C25 C51 C74 51(2) . . . . ?
Cu21 C25 C51 C85 174.6(13) . . . . ?
Cu21 C25 C51 C87 -61(2) . . . . ?
Cu22 C27 C33 C36 -176(6) . . . . ?
Cu22 C27 Cu32 P3 166.5(6) . . . 3_666 ?
Cu22 C27 Cu32 O15 114.0(15) . . . 3_666 ?
Cu22 C27 Cu32 Cu23 -82.5(6) . . . . ?
Cu22 C27 Cu23 Cu8 172.7(3) . . . 3_666 ?
Cu22 C27 Cu23 V3 -11.8(7) . . . . ?
Cu22 C27 Cu23 Cu29 89.6(5) . . . . ?
Cu22 C27 Cu23 O3 -56.1(8) . . . . ?
Cu22 C27 Cu23 O11 98.0(5) . . . 3_666 ?
Cu22 C27 Cu23 Cu32 115.4(7) . . . . ?
Cu22 C33 C36 C81 62(2) . . . . ?
Cu22 C33 C36 C83 -50(2) . . . . ?
Cu22 C33 C36 C86 -175.7(14) . . . . ?
V1 O6 Cu31 Cu21 -43(2) . . . . ?
V1 O6 Cu31 C10 -76(5) . . . . ?
V1 O6 Cu31 Cu34 65(2) . . . . ?
Cu24 C12 C47 C84 66.8(15) . . . . ?
Cu24 C12 C47 C89 -172.8(12) . . . . ?
Cu24 C12 C47 C90 -50.5(16) . . . . ?
Cu25 Cu21 O15 Cu29 54.7(8) . . . 3_666 ?
Cu25 Cu21 O15 P3 -89.5(9) . . . . ?
Cu25 C10 C25 Cu21 61(4) . . . . ?
Cu25 C10 C25 C51 -118(6) . . . . ?
Cu26 Cu21 O15 Cu29 -7.5(5) . . . 3_666 ?
Cu26 Cu21 O15 P3 -151.7(4) . . . . ?
Cu26 Cu24 O17 P1 141.8(7) 3_666 . . . ?
Cu26 C10 C25 Cu21 -79.2(9) . . . . ?
Cu26 C10 C25 C51 102(6) . . . . ?
Cu26 C21 C43 Cu27 121.5(9) 3_666 . . . ?
Cu27 Cu22 O12 P2 149.5(7) . . . . ?
Cu27 Cu24 O17 Cu26 8.2(5) . . . 3_666 ?
Cu27 Cu24 O17 P1 150.0(4) . . . . ?
Cu27 C9 C12 Cu24 78.2(10) . . . . ?
Cu27 C43 C54 C65 144.9(13) . . . . ?
Cu27 C43 C54 C68 -96.8(19) . . . . ?
Cu27 C43 C54 C75 27(2) . . . . ?
Cu28 Cu24 O17 Cu26 -57.7(7) . . . 3_666 ?
Cu28 Cu24 O17 P1 84.2(8) . . . . ?
Cu28 C9 C12 Cu24 -74(3) . . . . ?
Cu29 Cu21 O15 P3 -144.2(7) 3_666 . . . ?
Cu29 Cu22 O12 Cu27 5.4(5) . . . . ?
Cu29 Cu22 O12 P2 155.0(3) . . . . ?
Cu29 C21 C43 Cu27 -118.1(7) . . . . ?
Cu29 C27 C33 Cu22 79.0(12) . . . . ?
Cu29 C27 C33 C36 -97(6) . . . . ?
Cu29 C27 Cu23 Cu8 83.1(4) . . . 3_666 ?
Cu29 C27 Cu23 V3 -101.4(5) . . . . ?
Cu29 C27 Cu23 Cu22 -89.6(5) . . . . ?
Cu29 C27 Cu23 O3 -145.6(5) . . . . ?
Cu29 C27 Cu23 O11 8.4(6) . . . 3_666 ?
O1 Cu3 C1 Cu8 162.8(5) . . . . ?
O1 Cu3 C1 Cu10 35.5(9) . . . 3_666 ?
O1 Cu3 C1 Cu13 -82.0(8) . . . . ?
O1 Cu3 C1 C5 89(4) . . . . ?
O1 V2 O5 Cu11 -45.5(6) . . . . ?
O1 V2 O5 Cu28 124.7(6) . . . . ?
O1 V2 O5 Cu30 145.8(15) . . . . ?
O1 V2 O8 Cu9 -94.5(6) . . . 3_666 ?
O1 V2 O8 Cu25 69.1(8) . . . 3_666 ?
O1 V2 O9 Cu6 -84.1(4) . . . . ?
O1 V2 O9 Cu14 135.0(4) . . . . ?
O1 V2 O9 Cu17 46.1(5) . . . 3_666 ?
O2 V3 O3 Cu10 -46.8(6) . . . . ?
O2 V3 O3 Cu23 131.7(4) . . . . ?
O2 V3 O4 Cu9 -95.9(6) . . . 3_666 ?
O2 V3 O4 Cu28 68.6(7) . . . . ?
O2 V3 O4 Cu33 138.7(17) . . . . ?
O2 V3 O10 Cu5 -82.2(4) . . . . ?
O2 V3 O10 Cu18 134.8(4) . . . . ?
O2 V3 O10 Cu20 43.6(5) . . . . ?
O3 V3 O2 Cu1 175.5(3) . . . . ?
O3 V3 O2 Cu2 -69.1(5) . . . . ?
O3 V3 O2 Cu4 50.9(4) . . . 3_666 ?
O3 V3 O4 Cu9 24.9(7) . . . 3_666 ?
O3 V3 O4 Cu28 -170.6(6) . . . . ?
O3 V3 O4 Cu33 -100.5(17) . . . . ?
O3 V3 O10 Cu5 159.5(3) . . . . ?
O3 V3 O10 Cu18 16.5(6) . . . . ?
O3 V3 O10 Cu20 -74.7(5) . . . . ?
O4 V3 O2 Cu1 -61.3(5) . . . . ?
O4 V3 O2 Cu2 54.1(5) . . . . ?
O4 V3 O2 Cu4 174.1(4) . . . 3_666 ?
O4 V3 O3 Cu10 -167.9(5) . . . . ?
O4 V3 O3 Cu23 10.6(5) . . . . ?
O4 V3 O10 Cu5 35.2(5) . . . . ?
O4 V3 O10 Cu18 -107.8(5) . . . . ?
O4 V3 O10 Cu20 161.0(4) . . . . ?
O5 V2 O1 Cu2 -68.6(5) . . . . ?
O5 V2 O1 Cu3 51.1(4) . . . . ?
O5 V2 O1 Cu4 174.1(3) . . . . ?
O5 V2 O8 Cu9 27.4(7) . . . 3_666 ?
O5 V2 O8 Cu25 -169.0(7) . . . 3_666 ?
O5 V2 O9 Cu6 156.6(3) . . . . ?
O5 V2 O9 Cu14 15.7(5) . . . . ?
O5 V2 O9 Cu17 -73.2(5) . . . 3_666 ?
O6 V1 O7 Cu8 -156.8(3) . . . . ?
O6 V1 O7 Cu16 -15.4(5) . . . . ?
O6 V1 O7 Cu19 74.0(4) . . . . ?
O6 V1 O11 Cu9 -29.9(7) . . . . ?
O6 V1 O11 Cu23 172.4(5) . . . 3_666 ?
O6 V1 O21 Cu1 -50.9(5) . . . . ?
O6 V1 O21 Cu2 69.4(5) . . . . ?
O6 V1 O21 Cu3 -173.1(4) . . . . ?
O7 V1 O6 Cu12 -72.9(6) . . . . ?
O7 V1 O6 Cu25 119.0(7) . . . . ?
O7 V1 O6 Cu31 102.7(17) . . . . ?
O7 V1 O11 Cu9 -151.8(6) . . . . ?
O7 V1 O11 Cu23 50.5(6) . . . 3_666 ?
O7 V1 O21 Cu1 69.1(4) . . . . ?
O7 V1 O21 Cu2 -170.6(4) . . . . ?
O7 V1 O21 Cu3 -53.1(4) . . . . ?
O8 V2 O1 Cu2 54.9(5) . . . . ?
O8 V2 O1 Cu3 174.5(3) . . . . ?
O8 V2 O1 Cu4 -62.4(4) . . . . ?
O8 V2 O5 Cu11 -167.5(4) . . . . ?
O8 V2 O5 Cu28 2.7(7) . . . . ?
O8 V2 O5 Cu30 23.7(15) . . . . ?
O8 V2 O9 Cu6 33.5(5) . . . . ?
O8 V2 O9 Cu14 -107.4(5) . . . . ?
O8 V2 O9 Cu17 163.7(4) . . . 3_666 ?
O9 V2 O1 Cu2 171.0(4) . . . . ?
O9 V2 O1 Cu3 -69.4(4) . . . . ?
O9 V2 O1 Cu4 53.7(4) . . . . ?
O9 V2 O5 Cu11 72.1(5) . . . . ?
O9 V2 O5 Cu28 -117.7(6) . . . . ?
O9 V2 O5 Cu30 -96.6(15) . . . . ?
O9 V2 O8 Cu9 149.9(6) . . . 3_666 ?
O9 V2 O8 Cu25 -46.5(9) . . . 3_666 ?
O10 V3 O2 Cu1 55.7(4) . . . . ?
O10 V3 O2 Cu2 171.1(4) . . . . ?
O10 V3 O2 Cu4 -68.9(4) . . . 3_666 ?
O10 V3 O3 Cu10 70.1(6) . . . . ?
O10 V3 O3 Cu23 -111.3(4) . . . . ?
O10 V3 O4 Cu9 148.3(6) . . . 3_666 ?
O10 V3 O4 Cu28 -47.2(7) . . . . ?
O10 V3 O4 Cu33 22.9(17) . . . . ?
O11 V1 O6 Cu12 167.2(5) . . . . ?
O11 V1 O6 Cu25 -0.9(8) . . . . ?
O11 V1 O6 Cu31 -17.2(17) . . . . ?
O11 V1 O7 Cu8 -33.5(5) . . . . ?
O11 V1 O7 Cu16 108.0(5) . . . . ?
O11 V1 O7 Cu19 -162.6(4) . . . . ?
O11 V1 O21 Cu1 -175.6(3) . . . . ?
O11 V1 O21 Cu2 -55.3(5) . . . . ?
O11 V1 O21 Cu3 62.2(5) . . . . ?
O12 P2 O13 Cu5 71.3(8) . . . . ?
O12 P2 O20 Cu18 -100.7(8) . . . . ?
O12 P2 C42 C50 -54.8(11) . . . . ?
O12 P2 C42 C56 -176.8(12) . . . . ?
O12 P2 C42 C63 61.6(12) . . . . ?
O13 P2 O12 Cu22 -129.0(5) . . . . ?
O13 P2 O12 Cu27 9.0(8) . . . . ?
O13 P2 O12 Cu33 -0.4(9) . . . . ?
O13 P2 O20 Cu18 25.9(10) . . . . ?
O13 P2 C42 C50 -173.4(10) . . . . ?
O13 P2 C42 C56 64.6(13) . . . . ?
O13 P2 C42 C63 -56.9(12) . . . . ?
O14 P3 O15 Cu21 128.2(5) . . . . ?
O14 P3 O15 Cu29 -2.7(8) . . . 3_666 ?
O14 P3 O15 Cu32 -2.7(7) . . . 3_666 ?
O14 P3 O19 Cu16 -19.1(10) . . . . ?
O14 P3 C35 C30 176.3(12) . . . . ?
O14 P3 C35 C40 57.1(14) . . . . ?
O14 P3 C35 C70 -61.0(14) . . . . ?
O15 P3 O14 Cu8 -71.9(9) . . . . ?
O15 P3 O19 Cu16 107.0(7) . . . . ?
O15 P3 C35 C30 56.6(14) . . . . ?
O15 P3 C35 C40 -62.6(13) . . . . ?
O15 P3 C35 C70 179.2(12) . . . . ?
O16 P1 O17 Cu24 2.1(7) . . . . ?
O16 P1 O17 Cu26 128.1(6) . . . 3_666 ?
O16 P1 O17 Cu34 125.2(6) . . . 3_666 ?
O16 P1 O17 Cu35 4.9(7) . . . . ?
O16 P1 O18 Cu6 -47.0(10) . . . . ?
O16 P1 C15 C53 57.3(12) . . . . ?
O16 P1 C15 C60 175.5(11) . . . . ?
O16 P1 C15 C61 -65.4(14) . . . . ?
O17 P1 O16 Cu14 -111.4(7) . . . . ?
O17 P1 O16 Cu35 -4.3(6) . . . . ?
O17 P1 O18 Cu6 75.5(9) . . . . ?
O17 P1 C15 C53 -57.1(12) . . . . ?
O17 P1 C15 C60 61.0(12) . . . . ?
O17 P1 C15 C61 -179.8(12) . . . . ?
C1 C5 C16 C28 70(3) . . . . ?
C1 C5 C16 C37 -169(3) . . . . ?
C1 C5 C16 C39 -49(4) . . . . ?
O18 P1 O16 Cu14 14.3(9) . . . . ?
O18 P1 O16 Cu35 121.4(7) . . . . ?
O18 P1 O17 Cu24 -125.8(5) . . . . ?
O18 P1 O17 Cu26 0.2(8) . . . 3_666 ?
O18 P1 O17 Cu34 -2.7(8) . . . 3_666 ?
O18 P1 O17 Cu35 -123.0(7) . . . . ?
O18 P1 C15 C53 -178.1(11) . . . . ?
O18 P1 C15 C60 -60.0(12) . . . . ?
O18 P1 C15 C61 59.2(14) . . . . ?
C2 C8 C44 C59 47(4) . . . . ?
C2 C8 C44 C66 -69(4) . . . . ?
C2 C8 C44 C78 167(3) . . . . ?
O19 P3 O14 Cu8 52.4(11) . . . . ?
O19 P3 O15 Cu21 -0.5(7) . . . . ?
O19 P3 O15 Cu29 -131.4(6) . . . 3_666 ?
O19 P3 O15 Cu32 -131.3(6) . . . 3_666 ?
O19 P3 C35 C30 -59.0(14) . . . . ?
O19 P3 C35 C40 -178.2(12) . . . . ?
O19 P3 C35 C70 63.6(14) . . . . ?
O20 P2 O12 Cu22 0.4(6) . . . . ?
O20 P2 O12 Cu27 138.3(6) . . . . ?
O20 P2 O12 Cu33 128.9(9) . . . . ?
O20 P2 O13 Cu5 -53.7(9) . . . . ?
O20 P2 C42 C50 61.9(11) . . . . ?
O20 P2 C42 C56 -60.2(13) . . . . ?
O20 P2 C42 C63 178.3(10) . . . . ?
C3 C11 C26 C31 168(3) . . . . ?
C3 C11 C26 C41 48(4) . . . . ?
C3 C11 C26 C55 -73(3) . . . . ?
C4 C17 C46 C62 -32(5) . . . . ?
C4 C17 C46 C77 88(5) . . . . ?
C4 C17 C46 C88 -156(4) . . . . ?
C6 C23 C38 C52 107(7) . . . . ?
C6 C23 C38 C58 -133(7) . . . . ?
C6 C23 C38 C71 -14(8) . . . . ?
C7 C18 C34 C69 106(7) . . . . ?
C7 C18 C34 C72 -20(8) . . . . ?
C7 C18 C34 C76 -134(7) . . . . ?
C10 C25 C51 C74 -130(6) . . . . ?
C10 C25 C51 C85 -7(7) . . . . ?
C10 C25 C51 C87 118(6) . . . . ?
C12 Cu24 O17 Cu26 142.4(10) . . . 3_666 ?
C12 Cu24 O17 P1 -75.8(12) . . . . ?
C12 C9 Cu30 V2 88(3) . . . . ?
C12 C9 Cu30 O5 51(9) . . . . ?
C12 C9 Cu30 Cu33 178(2) . . . . ?
C12 C9 Cu30 Cu35 53.8(15) . . . . ?
C12 C9 Cu33 Cu9 -119(2) . . . 3_666 ?
C12 C9 Cu33 O4 -168.7(18) . . . . ?
C12 C9 Cu33 O12 33(7) . . . . ?
C12 C9 Cu33 Cu30 -178(3) . . . . ?
C13 C22 C29 C57 -108(7) . . . . ?
C13 C22 C29 C64 132(7) . . . . ?
C13 C22 C29 C67 13(7) . . . . ?
C14 C20 C45 C79 138(5) . . . . ?
C14 C20 C45 C80 12(5) . . . . ?
C14 C20 C45 C82 -107(5) . . . . ?
C14 C20 C45 C91 89(5) . . . . ?
C14 C20 C45 C92 -27(5) . . . . ?
C14 C20 C45 C93 -152(4) . . . . ?
C15 P1 O16 Cu14 132.5(7) . . . . ?
C15 P1 O16 Cu35 -120.4(7) . . . . ?
C15 P1 O17 Cu24 117.3(7) . . . . ?
C15 P1 O17 Cu26 -116.6(7) . . . 3_666 ?
C15 P1 O17 Cu34 -119.6(8) . . . 3_666 ?
C15 P1 O17 Cu35 120.2(8) . . . . ?
C15 P1 O18 Cu6 -166.0(8) . . . . ?
C19 C24 C32 C48 -120(5) . . . . ?
C19 C24 C32 C49 122(5) . . . . ?
C19 C24 C32 C73 6(6) . . . . ?
C25 Cu21 O15 Cu29 -132.1(11) . . . 3_666 ?
C25 Cu21 O15 P3 83.8(13) . . . . ?
C25 Cu21 O15 Cu32 -150.2(11) . . . 3_666 ?
C25 C10 Cu31 Cu21 -66.3(19) . . . . ?
C25 C10 Cu31 V1 -73(4) . . . . ?
C25 C10 Cu31 O6 -24(5) . . . . ?
C25 C10 Cu31 Cu34 -178(2) . . . . ?
C25 C10 Cu34 Cu9 119.2(18) . . . . ?
C25 C10 Cu34 P1 -66(2) . . . 3_666 ?
C25 C10 Cu34 O17 -22(3) . . . 3_666 ?
C25 C10 Cu34 Cu31 178(2) . . . . ?
C27 Cu22 O12 Cu27 -20(2) . . . . ?
C27 Cu22 O12 P2 129(2) . . . . ?
C27 Cu22 O12 Cu33 1(3) . . . . ?
C27 C33 C36 C81 -122(6) . . . . ?
C27 C33 C36 C83 125(6) . . . . ?
C27 C33 C36 C86 0(7) . . . . ?
C33 Cu22 O12 Cu27 131.9(12) . . . . ?
C33 Cu22 O12 P2 -78.6(13) . . . . ?
C33 Cu22 O12 Cu33 153(2) . . . . ?
C33 C27 Cu32 P3 67(2) . . . 3_666 ?
C33 C27 Cu32 O15 15(3) . . . 3_666 ?
C33 C27 Cu32 Cu23 178(2) . . . . ?
C33 C27 Cu23 Cu8 -120(2) . . . 3_666 ?
C33 C27 Cu23 V3 55(3) . . . . ?
C33 C27 Cu23 Cu22 67(2) . . . . ?
C33 C27 Cu23 Cu29 157(3) . . . . ?
C33 C27 Cu23 O3 11(3) . . . . ?
C33 C27 Cu23 O11 165(2) . . . 3_666 ?
C33 C27 Cu23 Cu32 -178(3) . . . . ?
C35 P3 O14 Cu8 171.0(9) . . . . ?
C35 P3 O15 Cu21 -115.2(7) . . . . ?
C35 P3 O15 Cu29 113.8(8) . . . 3_666 ?
C35 P3 O15 Cu32 113.9(8) . . . 3_666 ?
C35 P3 O19 Cu16 -137.7(8) . . . . ?
C42 P2 O12 Cu22 117.0(6) . . . . ?
C42 P2 O12 Cu27 -105.1(8) . . . . ?
C42 P2 O12 Cu33 -114.5(9) . . . . ?
C42 P2 O13 Cu5 -173.3(7) . . . . ?
C42 P2 O20 Cu18 143.6(8) . . . . ?
O21 Cu3 C1 Cu8 -5.4(7) . . . . ?
O21 Cu3 C1 Cu10 -132.7(3) . . . 3_666 ?
O21 Cu3 C1 Cu13 109.9(4) . . . . ?
O21 Cu3 C1 C5 -80(3) . . . . ?
O21 V1 O6 Cu12 44.5(6) . . . . ?
O21 V1 O6 Cu25 -123.7(7) . . . . ?
O21 V1 O6 Cu31 -139.9(17) . . . . ?
O21 V1 O7 Cu8 83.5(4) . . . . ?
O21 V1 O7 Cu16 -135.1(4) . . . . ?
O21 V1 O7 Cu19 -45.6(4) . . . . ?
O21 V1 O11 Cu9 93.2(6) . . . . ?
O21 V1 O11 Cu23 -64.5(6) . . . 3_666 ?
Cu30 C9 C12 Cu35 -53.8(14) . . . . ?
Cu30 C9 Cu33 Cu9 58.6(18) . . . 3_666 ?
Cu30 C9 Cu33 O4 9(3) . . . . ?
Cu30 C9 Cu33 O12 -149(5) . . . . ?
Cu31 Cu21 O15 P3 -74.8(14) . . . . ?
Cu31 Cu21 O15 Cu32 51.2(15) . . . 3_666 ?
Cu31 C10 C25 Cu21 69.5(18) . . . . ?
Cu31 C10 C25 C51 -109(6) . . . . ?
Cu31 C10 Cu34 Cu9 -59.0(7) . . . . ?
Cu31 C10 Cu34 P1 116.1(10) . . . 3_666 ?
Cu31 C10 Cu34 O17 159.8(13) . . . 3_666 ?
Cu32 C27 C33 Cu22 112.9(19) . . . . ?
Cu32 C27 C33 C36 -63(7) . . . . ?
Cu32 C27 Cu23 Cu8 57.2(5) . . . 3_666 ?
Cu32 C27 Cu23 V3 -127.2(5) . . . . ?
Cu32 C27 Cu23 Cu22 -115.4(7) . . . . ?
Cu32 C27 Cu23 O3 -171.5(6) . . . . ?
Cu32 C27 Cu23 O11 -17.4(7) . . . 3_666 ?
Cu23 Cu22 O12 Cu27 -60.5(5) . . . . ?
Cu23 Cu22 O12 P2 89.0(5) . . . . ?
Cu23 Cu22 O12 Cu33 -39.2(19) . . . . ?
Cu23 C27 C33 Cu22 -71(2) . . . . ?
Cu23 C27 C33 C36 113(6) . . . . ?
Cu23 C27 Cu32 P3 -110.9(8) . . . 3_666 ?
Cu23 C27 Cu32 O15 -163.5(15) . . . 3_666 ?
Cu33 C9 C12 Cu35 123(3) . . . . ?
Cu33 C9 Cu30 V2 -90(3) . . . . ?
Cu33 C9 Cu30 O5 -127(8) . . . . ?
Cu33 C9 Cu30 Cu35 -124.5(19) . . . . ?
Cu34 C10 C25 Cu21 -107.5(17) . . . . ?
Cu34 C10 C25 C51 74(7) . . . . ?
Cu34 C10 Cu31 Cu21 111.7(7) . . . . ?
Cu34 C10 Cu31 V1 105(3) . . . . ?
Cu34 C10 Cu31 O6 154(4) . . . . ?
Cu35 C9 Cu30 V2 34(3) . . . . ?
Cu35 C9 Cu30 O5 -3(8) . . . . ?
Cu35 C9 Cu30 Cu33 124.5(19) . . . . ?
Cu35 C9 Cu33 Cu9 -9(3) . . . 3_666 ?
Cu35 C9 Cu33 O4 -59(4) . . . . ?
Cu35 C9 Cu33 O12 143(4) . . . . ?
Cu35 C9 Cu33 Cu30 -68.0(15) . . . . ?
Cu35 C12 C47 C94 -6(2) . . . . ?
Cu35 C12 C47 C95 113.6(18) . . . . ?
Cu35 C12 C47 C96 -129.4(18) . . . . ?

loop_
_smtbx_masks_void_nr
_smtbx_masks_void_average_x
_smtbx_masks_void_average_y
_smtbx_masks_void_average_z
_smtbx_masks_void_volume
_smtbx_masks_void_count_electrons
_smtbx_masks_void_content
1 0.262 -0.508 0.238 2372.0 0.0 ?
2 -0.015 0.430 0.589 9.6 0.7 '0.05 CH3OH'
3 0.015 0.570 0.411 9.6 0.7 '0.05 CH3OH'
4 0.190 0.074 0.186 8.4 0.0 ?
5 0.310 0.574 0.314 8.4 0.0 ?
6 0.485 0.070 0.089 9.6 0.7 '0.05 CH3OH'
7 0.515 0.930 0.911 9.6 0.7 '0.05 CH3OH'
8 0.690 0.426 0.686 8.4 0.0 ?
9 0.810 0.926 0.814 8.4 0.0 ?
